data_4307702
loop_
_publ_author_name
'Izuru Takei'
'Koji Kobayashi'
'Keita Dohki'
'Masanobu Hidai'

_publ_section_title
;
Synthesis and Reactivity of a Bis(disulfide)-Bridged RuMo3S4 Double-Cubane
Cluster: A New Family of Nona- or Decanuclear Mixed-Metal Sulfide
Clusters with Two RuMo3S4 Units
;
_journal_name_full 'Inorganic Chemistry'
_journal_page_first 1045
_journal_page_last 1047
_journal_paper_doi 10.1021/ic0621953
_journal_volume 46
_journal_year 2007
_chemical_formula_moiety 'C101 H130 Cl10 F12 Mo6 P4 Pt Ru2 S10 '
_chemical_formula_sum 'C101 H130 Cl10 F12 Mo6 P4 Pt Ru2 S10'
_chemical_formula_weight 3344.01
_space_group_IT_number 14
_symmetry_cell_setting monoclinic
_symmetry_Int_Tables_number 14
_symmetry_space_group_name_Hall '-P 2yn'
_symmetry_space_group_name_H-M 'P 1 21/n 1'
_cell_angle_alpha 90
_cell_angle_beta 100.6230(8)
_cell_angle_gamma 90
_cell_formula_units_Z 4
_cell_length_a 17.4712(9)
_cell_length_b 30.631(2)
_cell_length_c 23.555(2)
_cell_measurement_reflns_used 35408
_cell_measurement_temperature 293.1
_cell_measurement_theta_max 27.5
_cell_measurement_theta_min 3.0
_cell_volume 12389.7(15)
_computing_cell_refinement CrystalClear
_computing_data_collection CrystalClear
_computing_data_reduction CrystalStructure
_computing_publication_material 'CrystalStructure 3.6.0'
_computing_structure_refinement CRYSTALS
_computing_structure_solution SHELXS97
_diffrn_detector_area_resol_mean 7.31
_diffrn_measured_fraction_theta_full 0.9769
_diffrn_measured_fraction_theta_max 0.9769
_diffrn_measurement_device_type 'Rigaku Mercury'
_diffrn_measurement_method w
_diffrn_radiation_type 'Mo Ka'
_diffrn_radiation_wavelength 0.7107
_diffrn_reflns_av_R_equivalents 0.048
_diffrn_reflns_limit_h_max 22
_diffrn_reflns_limit_h_min -22
_diffrn_reflns_limit_k_max 30
_diffrn_reflns_limit_k_min -39
_diffrn_reflns_limit_l_max 30
_diffrn_reflns_limit_l_min -30
_diffrn_reflns_number 90069
_diffrn_reflns_theta_full 27.48
_diffrn_reflns_theta_max 27.48
_exptl_absorpt_coefficient_mu 2.437
_exptl_absorpt_correction_T_max 0.614
_exptl_absorpt_correction_T_min 0.385
_exptl_absorpt_correction_type multi-scan
_exptl_absorpt_process_details 'Jacobson, R. (1998) Private communication'
_exptl_crystal_colour 'dark brown'
_exptl_crystal_density_diffrn 1.793
_exptl_crystal_density_method 'not measured'
_exptl_crystal_description prism
_exptl_crystal_F_000 6608.00
_exptl_crystal_size_max 0.70
_exptl_crystal_size_mid 0.25
_exptl_crystal_size_min 0.20
_refine_diff_density_max 4.23
_refine_diff_density_min -2.04
_refine_ls_extinction_method none
_refine_ls_goodness_of_fit_ref 1.050
_refine_ls_hydrogen_treatment refall
_refine_ls_number_parameters 1333
_refine_ls_number_reflns 27843
_refine_ls_R_factor_gt 0.0640
_refine_ls_shift/su_max 0.0100
_refine_ls_structure_factor_coef Fsqd
_refine_ls_weighting_details 'w = 1/[0.0010Fo^2^ + 0.8000sigma(Fo^2^) + 0.0800]/(4Fo^2^)'
_refine_ls_weighting_scheme calc
_refine_ls_wR_factor_ref 0.1880
_reflns_number_gt 16978
_reflns_number_total 27843
_reflns_threshold_expression F^2^>2.0sigma(F^2^)
_cod_data_source_file ic0621953si20061117_025336.cif
_cod_data_source_block '__clust5-3'
_cod_original_cell_volume 12390.0(12)
_cod_original_formula_sum 'C101 H130 Cl10 F12 Mo6 P4 Pt Ru2 S10 '
_cod_database_code 4307702

loop_
_symmetry_equiv_pos_site_id
_symmetry_equiv_pos_as_xyz
1 +X,+Y,+Z
2 1/2-X,1/2+Y,1/2-Z
3 -X,-Y,-Z
4 1/2+X,1/2-Y,1/2+Z

loop_
_atom_site_label
_atom_site_type_symbol
_atom_site_fract_x
_atom_site_fract_y
_atom_site_fract_z
_atom_site_U_iso_or_equiv
_atom_site_adp_type
_atom_site_occupancy
_atom_site_symmetry_multiplicity
_atom_site_calc_flag
_atom_site_refinement_flags
_atom_site_disorder_assembly
_atom_site_disorder_group
Pt(1) Pt 0.24491(2) 0.245190(10) 0.437880(10) 0.03438(8) Uani 1.00 1 d . . .
Ru(1) Ru 0.28079(3) 0.16723(2) 0.36912(3) 0.0335(2) Uani 1.00 1 d . . .
Ru(2) Ru 0.22281(3) 0.16801(2) 0.51268(3) 0.0321(2) Uani 1.00 1 d . . .
Mo(1) Mo 0.36050(5) 0.09498(2) 0.32525(3) 0.0454(2) Uani 1.00 1 d . . .
Mo(2) Mo 0.20813(5) 0.11947(3) 0.26717(3) 0.0460(2) Uani 1.00 1 d . . .
Mo(3) Mo 0.33910(4) 0.17439(2) 0.26040(3) 0.0415(2) Uani 1.00 1 d . . .
Mo(4) Mo 0.16217(4) 0.17611(2) 0.62056(3) 0.0385(2) Uani 1.00 1 d . . .
Mo(5) Mo 0.30382(4) 0.12926(2) 0.61911(3) 0.0398(2) Uani 1.00 1 d . . .
Mo(6) Mo 0.15879(4) 0.09317(2) 0.56403(3) 0.0399(2) Uani 1.00 1 d . . .
Cl(1) Cl 0.7055(7) 0.1981(4) 0.3804(5) 0.324(6) Uiso 1.00 1 d . . .
Cl(2) Cl 0.7888(10) 0.1242(6) 0.4138(7) 0.302(7) Uiso 0.70 1 d P . .
Cl(3) Cl 0.789(2) 0.2374(11) 0.4763(12) 0.28(2) Uiso 0.30 1 d P . .
Cl(4) Cl 0.6686(8) 0.3342(4) 0.4640(6) 0.280(6) Uiso 0.80 1 d P . .
Cl(5) Cl 0.8060(9) 0.3224(5) 0.4218(6) 0.310(7) Uiso 0.80 1 d P . .
Cl(6) Cl 0.3597(13) 0.0430(7) 0.0778(9) 0.274(9) Uiso 0.55 1 d P . .
Cl(7) Cl 0.3101(12) -0.0349(7) 0.0949(9) 0.273(9) Uiso 0.55 1 d P . .
Cl(8) Cl 0.295(2) 0.0507(9) 0.0492(12) 0.291(12) Uiso 0.45 1 d P . .
Cl(9) Cl 0.2448(12) -0.0338(8) 0.0537(10) 0.241(9) Uiso 0.45 1 d P . .
Cl(10) Cl 0.817(2) 0.0968(10) 0.2652(13) 0.31(2) Uiso 0.35 1 d P . .
Cl(11) Cl 0.6723(10) 0.1080(7) 0.1957(9) 0.173(7) Uiso 0.35 1 d P . .
Cl(12) Cl 0.756(1) 0.1154(8) 0.2679(10) 0.224(11) Uiso 0.35 1 d P . .
Cl(13) Cl 0.6427(11) 0.0718(8) 0.1880(9) 0.208(9) Uiso 0.35 1 d P . .
Cl(14) Cl 0.868(2) -0.0685(8) 0.1905(12) 0.185(7) Uiso 0.30 1 d P . .
Cl(15) Cl 0.954(2) 0.0070(9) 0.174(1) 0.185(7) Uiso 0.30 1 d P . .
Cl(16) Cl 0.621(2) -0.072(1) 0.099(2) 0.36(2) Uiso 0.30 1 d P . .
Cl(17) Cl 0.551(3) 0.0026(9) 0.124(2) 0.35(2) Uiso 0.30 1 d P . .
Cl(18) Cl 0.614(1) -0.0210(10) 0.0982(13) 0.301(13) Uiso 0.40 1 d P . .
Cl(19) Cl 0.462(2) -0.0220(12) 0.109(2) 0.43(2) Uiso 0.40 1 d P . .
Cl(20) Cl 0.0398(13) 0.0430(7) 0.0013(9) 0.314(9) Uiso 0.60 1 d P . .
Cl(21) Cl 0.038(2) -0.0182(12) 0.0253(13) 0.32(2) Uiso 0.40 1 d P . .
S(1) S 0.3160(2) 0.10336(8) 0.22656(10) 0.0541(7) Uani 1.00 1 d . . .
S(2) S 0.21825(12) 0.19439(7) 0.27989(9) 0.0440(6) Uani 1.00 1 d . . .
S(3) S 0.40956(12) 0.16378(7) 0.35275(10) 0.0443(6) Uani 1.00 1 d . . .
S(4) S 0.24623(13) 0.09367(7) 0.36152(10) 0.0454(6) Uani 1.00 1 d . . .
S(5) S 0.19957(13) 0.10857(7) 0.66143(9) 0.0458(6) Uani 1.00 1 d . . .
S(6) S 0.27280(12) 0.09773(6) 0.52740(9) 0.0395(5) Uani 1.00 1 d . . .
S(7) S 0.09536(11) 0.15740(7) 0.52954(9) 0.0409(5) Uani 1.00 1 d . . .
S(8) S 0.27843(11) 0.20239(7) 0.59901(9) 0.0407(5) Uani 1.00 1 d . . .
S(9) S 0.32895(10) 0.18653(6) 0.46746(8) 0.0347(5) Uani 1.00 1 d . . .
S(10) S 0.17214(10) 0.18129(6) 0.41339(8) 0.0360(5) Uani 1.00 1 d . . .
P(1) P 0.13388(13) 0.28861(8) 0.40751(11) 0.0471(6) Uani 1.00 1 d . . .
P(2) P 0.34711(13) 0.29573(7) 0.46399(11) 0.0460(6) Uani 1.00 1 d . . .
P(3) P 0.7504(4) 0.1165(2) 0.5984(3) 0.092(2) Uiso 0.70 1 d P . .
P(4) P 0.8750(6) -0.0210(4) 0.1723(5) 0.157(3) Uiso 0.70 1 d P . .
P(116) P 0.753(2) 0.1185(9) 0.5876(11) 0.242(11) Uiso 0.30 1 d P . .
P(123) P 0.7470(13) 0.0925(8) 0.2529(10) 0.194(9) Uiso 0.30 1 d P . .
F(1) F 0.715(1) 0.0984(8) 0.5347(10) 0.221(10) Uiso 0.70 1 d P . .
F(2) F 0.795(1) 0.1323(8) 0.6601(11) 0.237(10) Uiso 0.70 1 d P . .
F(3) F 0.7921(13) 0.0715(7) 0.6091(10) 0.206(9) Uiso 0.70 1 d P . .
F(4) F 0.6986(12) 0.1585(7) 0.5896(10) 0.190(7) Uiso 0.70 1 d P . .
F(5) F 0.815(2) 0.1381(10) 0.5668(13) 0.270(12) Uiso 0.70 1 d P . .
F(6) F 0.6812(9) 0.0950(6) 0.6232(7) 0.152(6) Uiso 0.70 1 d P . .
F(7) F 0.810(1) -0.0411(8) 0.1954(10) 0.220(9) Uiso 0.70 1 d P . .
F(8) F 0.951(2) -0.0059(9) 0.1455(11) 0.214(11) Uiso 0.70 1 d P . .
F(9) F 0.932(2) -0.0549(11) 0.215(2) 0.261(11) Uiso 0.70 1 d P . .
F(10) F 0.824(2) 0.0034(9) 0.1263(12) 0.258(11) Uiso 0.70 1 d P . .
F(11) F 0.900(2) 0.0171(9) 0.2178(11) 0.242(10) Uiso 0.70 1 d P . .
F(12) F 0.861(2) -0.0562(10) 0.1265(13) 0.274(12) Uiso 0.70 1 d P . .
F(117) F 0.715(2) 0.1515(13) 0.540(2) 0.242(11) Uiso 0.30 1 d P . .
F(118) F 0.702(2) 0.137(2) 0.630(2) 0.242(11) Uiso 0.30 1 d P . .
F(119) F 0.688(2) 0.0848(12) 0.564(2) 0.242(11) Uiso 0.30 1 d P . .
F(120) F 0.818(2) 0.1522(12) 0.611(2) 0.242(11) Uiso 0.30 1 d P . .
F(121) F 0.804(2) 0.100(2) 0.545(2) 0.242(11) Uiso 0.30 1 d P . .
F(122) F 0.791(2) 0.085(1) 0.635(2) 0.242(11) Uiso 0.30 1 d P . .
F(124) F 0.805(2) 0.1325(11) 0.241(2) 0.254(11) Uiso 0.30 1 d P . .
F(125) F 0.818(2) 0.0567(11) 0.255(2) 0.254(11) Uiso 0.30 1 d P . .
F(126) F 0.716(2) 0.086(1) 0.1838(10) 0.254(11) Uiso 0.30 1 d P . .
F(127) F 0.778(2) 0.099(1) 0.3221(10) 0.254(11) Uiso 0.30 1 d P . .
F(128) F 0.676(2) 0.1283(11) 0.251(2) 0.254(11) Uiso 0.30 1 d P . .
F(129) F 0.689(2) 0.0525(11) 0.265(2) 0.254(11) Uiso 0.30 1 d P . .
C(1) C 0.4885(7) 0.0662(4) 0.3408(6) 0.073(4) Uani 1.00 1 d . . .
C(2) C 0.4588(7) 0.0623(4) 0.3928(5) 0.074(4) Uani 1.00 1 d . . .
C(3) C 0.3984(8) 0.0326(4) 0.3823(5) 0.074(4) Uani 1.00 1 d . . .
C(4) C 0.3876(8) 0.0204(4) 0.3233(6) 0.083(4) Uani 1.00 1 d . . .
C(5) C 0.4456(10) 0.0417(5) 0.3007(6) 0.092(5) Uani 1.00 1 d . . .
C(6) C 0.5631(8) 0.0937(6) 0.3428(8) 0.137(7) Uani 1.00 1 d . . .
C(7) C 0.4940(11) 0.0808(6) 0.4513(7) 0.149(8) Uani 1.00 1 d . . .
C(8) C 0.3556(11) 0.0122(4) 0.4249(7) 0.129(7) Uani 1.00 1 d . . .
C(9) C 0.3327(13) -0.0118(5) 0.2919(9) 0.170(9) Uani 1.00 1 d . . .
C(10) C 0.4617(10) 0.0327(6) 0.2403(7) 0.145(8) Uani 1.00 1 d . . .
C(11) C 0.1373(7) 0.0699(4) 0.2003(5) 0.079(4) Uani 1.00 1 d . . .
C(12) C 0.1219(7) 0.1126(4) 0.1784(5) 0.074(4) Uani 1.00 1 d . . .
C(13) C 0.0804(6) 0.1350(4) 0.2155(5) 0.071(4) Uani 1.00 1 d . . .
C(14) C 0.0754(6) 0.1072(4) 0.2621(5) 0.069(4) Uani 1.00 1 d . . .
C(15) C 0.1068(8) 0.0659(5) 0.2522(5) 0.084(4) Uani 1.00 1 d . . .
C(16) C 0.1691(9) 0.0322(5) 0.1716(7) 0.113(6) Uani 1.00 1 d . . .
C(17) C 0.1328(8) 0.1278(5) 0.1214(5) 0.104(5) Uani 1.00 1 d . . .
C(18) C 0.0462(8) 0.1804(5) 0.2031(6) 0.114(6) Uani 1.00 1 d . . .
C(19) C 0.0272(7) 0.1177(5) 0.3062(6) 0.098(5) Uani 1.00 1 d . . .
C(20) C 0.1020(8) 0.0250(4) 0.2873(6) 0.102(5) Uani 1.00 1 d . . .
C(21) C 0.3626(7) 0.1909(4) 0.1663(5) 0.068(4) Uani 1.00 1 d . . .
C(22) C 0.3241(6) 0.2271(4) 0.1854(4) 0.064(3) Uani 1.00 1 d . . .
C(23) C 0.3690(6) 0.2459(3) 0.2346(4) 0.053(3) Uani 1.00 1 d . . .
C(24) C 0.4412(5) 0.2231(4) 0.2471(5) 0.063(3) Uani 1.00 1 d . . .
C(25) C 0.4356(7) 0.1877(4) 0.2065(5) 0.069(4) Uani 1.00 1 d . . .
C(26) C 0.3379(9) 0.1670(5) 0.1116(5) 0.102(5) Uani 1.00 1 d . . .
C(27) C 0.2490(7) 0.2448(4) 0.1525(6) 0.083(4) Uani 1.00 1 d . . .
C(28) C 0.3522(7) 0.2860(3) 0.2646(6) 0.078(4) Uani 1.00 1 d . . .
C(29) C 0.5127(6) 0.2334(5) 0.2898(6) 0.095(5) Uani 1.00 1 d . . .
C(30) C 0.5022(9) 0.1567(5) 0.1985(8) 0.133(7) Uani 1.00 1 d . . .
C(31) C 0.0518(5) 0.2182(3) 0.6309(4) 0.057(3) Uani 1.00 1 d . . .
C(32) C 0.1171(6) 0.2466(3) 0.6384(4) 0.052(3) Uani 1.00 1 d . . .
C(33) C 0.1672(6) 0.2328(3) 0.6905(4) 0.057(3) Uani 1.00 1 d . . .
C(34) C 0.1347(6) 0.1955(3) 0.7110(4) 0.052(3) Uani 1.00 1 d . . .
C(35) C 0.0636(6) 0.1863(3) 0.6745(5) 0.059(3) Uani 1.00 1 d . . .
C(36) C -0.0239(6) 0.2237(5) 0.5877(5) 0.081(4) Uani 1.00 1 d . . .
C(37) C 0.1247(8) 0.2856(4) 0.6030(6) 0.085(4) Uani 1.00 1 d . . .
C(38) C 0.2392(7) 0.2564(4) 0.7192(5) 0.080(4) Uani 1.00 1 d . . .
C(39) C 0.1645(8) 0.1749(4) 0.7688(4) 0.090(5) Uani 1.00 1 d . . .
C(40) C 0.0059(8) 0.1530(5) 0.6896(6) 0.106(6) Uani 1.00 1 d . . .
C(41) C 0.4402(5) 0.1266(4) 0.6261(4) 0.055(3) Uani 1.00 1 d . . .
C(42) C 0.4254(5) 0.1552(4) 0.6719(4) 0.059(3) Uani 1.00 1 d . . .
C(43) C 0.3895(5) 0.1299(4) 0.7084(4) 0.060(3) Uani 1.00 1 d . . .
C(44) C 0.3845(5) 0.0865(4) 0.6893(4) 0.060(3) Uani 1.00 1 d . . .
C(45) C 0.4181(6) 0.0846(4) 0.6389(4) 0.060(3) Uani 1.00 1 d . . .
C(46) C 0.4842(6) 0.1404(5) 0.5812(5) 0.080(4) Uani 1.00 1 d . . .
C(47) C 0.4508(7) 0.2017(4) 0.6786(5) 0.080(4) Uani 1.00 1 d . . .
C(48) C 0.3681(7) 0.1455(5) 0.7642(4) 0.086(4) Uani 1.00 1 d . . .
C(49) C 0.3554(7) 0.0482(5) 0.7217(6) 0.093(5) Uani 1.00 1 d . . .
C(50) C 0.4317(7) 0.0440(4) 0.6046(5) 0.079(4) Uani 1.00 1 d . . .
C(51) C 0.1282(5) 0.3232(3) 0.3436(4) 0.050(3) Uani 1.00 1 d . . .
C(52) C 0.1573(6) 0.3086(4) 0.2970(5) 0.067(3) Uani 1.00 1 d . . .
C(53) C 0.1517(7) 0.3319(4) 0.2463(5) 0.074(4) Uani 1.00 1 d . . .
C(54) C 0.1124(7) 0.3722(4) 0.2417(5) 0.073(4) Uani 1.00 1 d . . .
C(55) C 0.0838(7) 0.3870(3) 0.2874(5) 0.071(4) Uani 1.00 1 d . . .
C(56) C 0.0890(6) 0.3633(3) 0.3392(5) 0.064(3) Uani 1.00 1 d . . .
C(57) C 0.1030(6) 0.3271(3) 0.4587(4) 0.057(3) Uani 1.00 1 d . . .
C(58) C 0.0283(7) 0.3324(4) 0.4653(6) 0.079(4) Uani 1.00 1 d . . .
C(59) C 0.0084(9) 0.3630(5) 0.5026(6) 0.097(5) Uani 1.00 1 d . . .
C(60) C 0.0621(9) 0.3889(5) 0.5316(7) 0.097(5) Uani 1.00 1 d . . .
C(61) C 0.1381(9) 0.3857(5) 0.5242(6) 0.096(5) Uani 1.00 1 d . . .
C(62) C 0.1583(8) 0.3539(4) 0.4891(6) 0.080(4) Uani 1.00 1 d . . .
C(63) C 0.0460(5) 0.2558(3) 0.3864(4) 0.052(3) Uani 1.00 1 d . . .
C(64) C 0.0203(5) 0.2316(4) 0.4305(5) 0.064(3) Uani 1.00 1 d . . .
C(65) C -0.0464(6) 0.2072(4) 0.4170(6) 0.080(4) Uani 1.00 1 d . . .
C(66) C -0.0888(6) 0.2058(5) 0.3613(6) 0.085(4) Uani 1.00 1 d . . .
C(67) C -0.0626(7) 0.2296(5) 0.3176(5) 0.083(4) Uani 1.00 1 d . . .
C(68) C 0.0041(6) 0.2533(4) 0.3313(5) 0.070(4) Uani 1.00 1 d . . .
C(69) C 0.4406(5) 0.2682(3) 0.4863(4) 0.050(3) Uani 1.00 1 d . . .
C(70) C 0.4716(6) 0.2441(3) 0.4460(5) 0.060(3) Uani 1.00 1 d . . .
C(71) C 0.5430(5) 0.2235(4) 0.4608(6) 0.070(4) Uani 1.00 1 d . . .
C(72) C 0.5830(6) 0.2268(5) 0.5157(6) 0.080(4) Uani 1.00 1 d . . .
C(73) C 0.5546(6) 0.2492(4) 0.5553(6) 0.081(4) Uani 1.00 1 d . . .
C(74) C 0.4837(6) 0.2714(4) 0.5417(5) 0.068(3) Uani 1.00 1 d . . .
C(75) C 0.3479(6) 0.3324(3) 0.5264(5) 0.057(3) Uani 1.00 1 d . . .
C(76) C 0.3828(9) 0.3729(4) 0.5282(6) 0.095(5) Uani 1.00 1 d . . .
C(77) C 0.3895(10) 0.3979(5) 0.5794(7) 0.112(6) Uani 1.00 1 d . . .
C(78) C 0.3660(9) 0.3823(5) 0.6255(6) 0.102(6) Uani 1.00 1 d . . .
C(79) C 0.3326(8) 0.3418(4) 0.6248(5) 0.085(4) Uani 1.00 1 d . . .
C(80) C 0.3231(7) 0.3173(4) 0.5744(5) 0.067(3) Uani 1.00 1 d . . .
C(81) C 0.3673(6) 0.3350(3) 0.4089(4) 0.057(3) Uani 1.00 1 d . . .
C(82) C 0.3096(8) 0.3593(4) 0.3794(6) 0.086(4) Uani 1.00 1 d . . .
C(83) C 0.3241(9) 0.3901(5) 0.3408(7) 0.107(6) Uani 1.00 1 d . . .
C(84) C 0.3960(11) 0.3982(4) 0.3322(6) 0.103(5) Uani 1.00 1 d . . .
C(85) C 0.4567(8) 0.3738(4) 0.3608(7) 0.094(5) Uani 1.00 1 d . . .
C(86) C 0.4427(7) 0.3435(4) 0.4002(6) 0.083(4) Uani 1.00 1 d . . .
C(87) C 0.1216(11) 0.0323(5) 0.5034(7) 0.039(3) Uiso 0.55 1 d P . .
C(88) C 0.0549(12) 0.0543(6) 0.5071(10) 0.051(4) Uiso 0.55 1 d P . .
C(89) C 0.042(1) 0.0525(8) 0.5651(13) 0.066(5) Uiso 0.55 1 d P . .
C(90) C 0.105(2) 0.0296(8) 0.5959(9) 0.064(5) Uiso 0.55 1 d P . .
C(91) C 0.1591(11) 0.0155(6) 0.5577(12) 0.056(5) Uiso 0.55 1 d P . .
C(92) C 0.136(2) 0.0305(11) 0.439(1) 0.118(10) Uiso 0.55 1 d P . .
C(93) C -0.023(2) 0.0763(11) 0.472(2) 0.128(11) Uiso 0.55 1 d P . .
C(94) C -0.004(2) 0.0579(10) 0.6161(13) 0.109(9) Uiso 0.55 1 d P . .
C(95) C 0.146(2) 0.0056(9) 0.6577(12) 0.099(8) Uiso 0.55 1 d P . .
C(96) C 0.231(2) -0.0131(9) 0.5487(12) 0.096(8) Uiso 0.55 1 d P . .
C(97) C 0.083(2) 0.0468(8) 0.4947(10) 0.052(5) Uiso 0.45 1 d P . .
C(98) C 0.0335(12) 0.0604(7) 0.5365(13) 0.049(5) Uiso 0.45 1 d P . .
C(99) C 0.0665(13) 0.0431(7) 0.5879(9) 0.037(4) Uiso 0.45 1 d P . .
C(100) C 0.1399(12) 0.0195(6) 0.5852(9) 0.037(4) Uiso 0.45 1 d P . .
C(101) C 0.150(1) 0.0211(8) 0.5285(13) 0.052(5) Uiso 0.45 1 d P . .
C(102) C 0.035(2) 0.0696(10) 0.4361(12) 0.080(8) Uiso 0.45 1 d P . .
C(103) C -0.042(2) 0.0833(10) 0.5375(13) 0.081(8) Uiso 0.45 1 d P . .
C(104) C 0.047(2) 0.0372(11) 0.651(1) 0.091(9) Uiso 0.45 1 d P . .
C(105) C 0.200(2) -0.0076(11) 0.631(2) 0.099(10) Uiso 0.45 1 d P . .
C(106) C 0.189(2) 0.0069(10) 0.472(1) 0.088(8) Uiso 0.45 1 d P . .
C(107) C 0.733(2) 0.1580(12) 0.4412(13) 0.154(11) Uiso 0.70 1 d P . .
C(108) C 0.754(3) 0.1900(8) 0.4489(12) 0.11(2) Uiso 0.30 1 d P . .
C(109) C 0.751(2) 0.3615(13) 0.431(2) 0.21(2) Uiso 0.80 1 d P . .
C(110) C 0.330(3) -0.005(2) 0.036(2) 0.20(2) Uiso 0.55 1 d P . .
C(111) C 0.236(3) 0.000(2) 0.005(3) 0.19(2) Uiso 0.45 1 d P . .
C(112) C 0.7381(11) 0.0706(6) 0.2232(13) 0.194(9) Uiso 0.70 1 d P . .
C(113) C 0.954(4) -0.040(2) 0.214(4) 0.185(7) Uiso 0.30 1 d P . .
C(114) C 0.5414(13) -0.0511(7) 0.1184(11) 0.120(8) Uiso 0.70 1 d P . .
H(1) H 0.5752 0.0959 0.3052 0.166 Uiso 1.00 1 c R . .
H(2) H 0.6057 0.0803 0.3676 0.166 Uiso 1.00 1 c R . .
H(3) H 0.5545 0.1220 0.3567 0.166 Uiso 1.00 1 c R . .
H(4) H 0.5380 0.0977 0.4467 0.174 Uiso 1.00 1 c R . .
H(5) H 0.5099 0.0580 0.4784 0.174 Uiso 1.00 1 c R . .
H(6) H 0.4573 0.0988 0.4652 0.174 Uiso 1.00 1 c R . .
H(7) H 0.3727 0.0252 0.4617 0.169 Uiso 1.00 1 c R . .
H(8) H 0.3658 -0.0183 0.4279 0.169 Uiso 1.00 1 c R . .
H(9) H 0.3012 0.0169 0.4131 0.169 Uiso 1.00 1 c R . .
H(10) H 0.3025 -0.0228 0.3184 0.207 Uiso 1.00 1 c R . .
H(11) H 0.3619 -0.0345 0.2786 0.207 Uiso 1.00 1 c R . .
H(12) H 0.2992 0.0008 0.2597 0.207 Uiso 1.00 1 c R . .
H(13) H 0.4260 0.0107 0.2238 0.181 Uiso 1.00 1 c R . .
H(14) H 0.5135 0.0225 0.2427 0.181 Uiso 1.00 1 c R . .
H(15) H 0.4540 0.0582 0.2170 0.181 Uiso 1.00 1 c R . .
H(16) H 0.1836 0.0414 0.1366 0.139 Uiso 1.00 1 c R . .
H(17) H 0.1303 0.0102 0.1635 0.139 Uiso 1.00 1 c R . .
H(18) H 0.2134 0.0208 0.1968 0.139 Uiso 1.00 1 c R . .
H(19) H 0.1150 0.1570 0.1151 0.124 Uiso 1.00 1 c R . .
H(20) H 0.1044 0.1095 0.0923 0.124 Uiso 1.00 1 c R . .
H(21) H 0.1866 0.1264 0.1197 0.124 Uiso 1.00 1 c R . .
H(22) H 0.0202 0.1881 0.2337 0.131 Uiso 1.00 1 c R . .
H(23) H 0.0098 0.1803 0.1678 0.131 Uiso 1.00 1 c R . .
H(24) H 0.0863 0.2009 0.2010 0.131 Uiso 1.00 1 c R . .
H(25) H 0.0273 0.0935 0.3315 0.118 Uiso 1.00 1 c R . .
H(26) H -0.0248 0.1237 0.2877 0.118 Uiso 1.00 1 c R . .
H(27) H 0.0485 0.1425 0.3278 0.118 Uiso 1.00 1 c R . .
H(28) H 0.1270 0.0017 0.2712 0.122 Uiso 1.00 1 c R . .
H(29) H 0.0492 0.0174 0.2871 0.122 Uiso 1.00 1 c R . .
H(30) H 0.1280 0.0303 0.3257 0.122 Uiso 1.00 1 c R . .
H(31) H 0.3762 0.1458 0.1073 0.128 Uiso 1.00 1 c R . .
H(32) H 0.3317 0.1868 0.0800 0.128 Uiso 1.00 1 c R . .
H(33) H 0.2898 0.1528 0.1124 0.128 Uiso 1.00 1 c R . .
H(34) H 0.2312 0.2273 0.1195 0.097 Uiso 1.00 1 c R . .
H(35) H 0.2560 0.2740 0.1406 0.097 Uiso 1.00 1 c R . .
H(36) H 0.2118 0.2442 0.1772 0.097 Uiso 1.00 1 c R . .
H(37) H 0.3022 0.2963 0.2471 0.098 Uiso 1.00 1 c R . .
H(38) H 0.3904 0.3074 0.2615 0.098 Uiso 1.00 1 c R . .
H(39) H 0.3526 0.2797 0.3042 0.098 Uiso 1.00 1 c R . .
H(40) H 0.5035 0.2576 0.3129 0.115 Uiso 1.00 1 c R . .
H(41) H 0.5538 0.2402 0.2698 0.115 Uiso 1.00 1 c R . .
H(42) H 0.5275 0.2088 0.3138 0.115 Uiso 1.00 1 c R . .
H(43) H 0.5462 0.1615 0.2281 0.174 Uiso 1.00 1 c R . .
H(44) H 0.5158 0.1621 0.1619 0.174 Uiso 1.00 1 c R . .
H(45) H 0.4846 0.1275 0.2005 0.174 Uiso 1.00 1 c R . .
H(46) H -0.0200 0.2477 0.5628 0.097 Uiso 1.00 1 c R . .
H(47) H -0.0653 0.2291 0.6078 0.097 Uiso 1.00 1 c R . .
H(48) H -0.0340 0.1977 0.5655 0.097 Uiso 1.00 1 c R . .
H(49) H 0.1725 0.2999 0.6175 0.107 Uiso 1.00 1 c R . .
H(50) H 0.0828 0.3050 0.6045 0.107 Uiso 1.00 1 c R . .
H(51) H 0.1239 0.2767 0.5642 0.107 Uiso 1.00 1 c R . .
H(52) H 0.2620 0.2413 0.7534 0.096 Uiso 1.00 1 c R . .
H(53) H 0.2267 0.2853 0.7289 0.095 Uiso 1.00 1 c R . .
H(54) H 0.2750 0.2573 0.6934 0.095 Uiso 1.00 1 c R . .
H(55) H 0.1287 0.1528 0.7747 0.110 Uiso 1.00 1 c R . .
H(56) H 0.1686 0.1962 0.7986 0.110 Uiso 1.00 1 c R . .
H(57) H 0.2141 0.1623 0.7688 0.110 Uiso 1.00 1 c R . .
H(58) H -0.0395 0.1522 0.6603 0.137 Uiso 1.00 1 c R . .
H(59) H -0.0079 0.1607 0.7254 0.137 Uiso 1.00 1 c R . .
H(60) H 0.0302 0.1252 0.6925 0.137 Uiso 1.00 1 c R . .
H(61) H 0.4894 0.1164 0.5566 0.098 Uiso 1.00 1 c R . .
H(62) H 0.5345 0.1505 0.5985 0.098 Uiso 1.00 1 c R . .
H(63) H 0.4563 0.1633 0.5592 0.098 Uiso 1.00 1 c R . .
H(64) H 0.4776 0.2090 0.6483 0.094 Uiso 1.00 1 c R . .
H(65) H 0.4844 0.2058 0.7149 0.094 Uiso 1.00 1 c R . .
H(66) H 0.4061 0.2197 0.6764 0.094 Uiso 1.00 1 c R . .
H(67) H 0.3789 0.1758 0.7689 0.103 Uiso 1.00 1 c R . .
H(68) H 0.3976 0.1296 0.7954 0.103 Uiso 1.00 1 c R . .
H(69) H 0.3144 0.1405 0.7640 0.103 Uiso 1.00 1 c R . .
H(70) H 0.3403 0.0586 0.7560 0.109 Uiso 1.00 1 c R . .
H(71) H 0.3963 0.0276 0.7317 0.109 Uiso 1.00 1 c R . .
H(72) H 0.3121 0.0346 0.6979 0.109 Uiso 1.00 1 c R . .
H(73) H 0.4116 0.0190 0.6207 0.093 Uiso 1.00 1 c R . .
H(74) H 0.4859 0.0402 0.6058 0.093 Uiso 1.00 1 c R . .
H(75) H 0.4061 0.0475 0.5657 0.093 Uiso 1.00 1 c R . .
H(76) H 0.1827 0.2811 0.2994 0.083 Uiso 1.00 1 c R . .
H(77) H 0.1744 0.3213 0.2153 0.090 Uiso 1.00 1 c R . .
H(78) H 0.1069 0.3886 0.2070 0.087 Uiso 1.00 1 c R . .
H(79) H 0.0578 0.4143 0.2842 0.082 Uiso 1.00 1 c R . .
H(80) H 0.0674 0.3744 0.3705 0.077 Uiso 1.00 1 c R . .
H(81) H 0.0488 0.2321 0.4689 0.077 Uiso 1.00 1 c R . .
H(82) H -0.0640 0.1910 0.4465 0.098 Uiso 1.00 1 c R . .
H(83) H -0.1356 0.1893 0.3530 0.100 Uiso 1.00 1 c R . .
H(84) H -0.0906 0.2284 0.2790 0.097 Uiso 1.00 1 c R . .
H(85) H 0.0218 0.2693 0.3017 0.083 Uiso 1.00 1 c R . .
H(86) H 0.4435 0.2422 0.4075 0.072 Uiso 1.00 1 c R . .
H(87) H 0.5632 0.2067 0.4331 0.084 Uiso 1.00 1 c R . .
H(88) H 0.6327 0.2135 0.5261 0.095 Uiso 1.00 1 c R . .
H(89) H 0.5834 0.2502 0.5937 0.094 Uiso 1.00 1 c R . .
H(90) H 0.4650 0.2878 0.5706 0.080 Uiso 1.00 1 c R . .
H(91) H 0.4012 0.3840 0.4955 0.116 Uiso 1.00 1 c R . .
H(92) H 0.4109 0.4264 0.5803 0.137 Uiso 1.00 1 c R . .
H(93) H 0.3727 0.3993 0.6598 0.127 Uiso 1.00 1 c R . .
H(94) H 0.3160 0.3305 0.6581 0.104 Uiso 1.00 1 c R . .
H(95) H 0.2990 0.2895 0.5736 0.081 Uiso 1.00 1 c R . .
H(96) H 0.2577 0.3552 0.3852 0.105 Uiso 1.00 1 c R . .
H(97) H 0.2825 0.4070 0.3202 0.128 Uiso 1.00 1 c R . .
H(98) H 0.4053 0.4200 0.3055 0.126 Uiso 1.00 1 c R . .
H(99) H 0.5082 0.3778 0.3538 0.118 Uiso 1.00 1 c R . .
H(100) H 0.4853 0.3288 0.4233 0.105 Uiso 1.00 1 c R . .
H(101) H -0.0094 0.3137 0.4434 0.098 Uiso 1.00 1 c R . .
H(102) H -0.0448 0.3648 0.5061 0.121 Uiso 1.00 1 c R . .
H(103) H 0.0437 0.4092 0.5565 0.120 Uiso 1.00 1 c R . .
H(104) H 0.1733 0.4062 0.5450 0.115 Uiso 1.00 1 c R . .
H(105) H 0.2112 0.3503 0.4855 0.096 Uiso 1.00 1 c R . .

loop_
_atom_site_aniso_label
_atom_site_aniso_U_11
_atom_site_aniso_U_22
_atom_site_aniso_U_33
_atom_site_aniso_U_12
_atom_site_aniso_U_13
_atom_site_aniso_U_23
Pt(1) 0.0315(2) 0.0307(2) 0.0417(2) 0.00128(11) 0.00889(12) 0.00199(12)
Ru(1) 0.0332(3) 0.0322(3) 0.0370(3) 0.0006(2) 0.0114(2) 0.0007(2)
Ru(2) 0.0303(3) 0.0318(3) 0.0354(3) 0.0007(2) 0.0091(2) 0.0012(2)
Mo(1) 0.0573(4) 0.0368(4) 0.0471(4) 0.0095(3) 0.0229(3) 0.0022(3)
Mo(2) 0.0523(4) 0.0474(4) 0.0399(4) -0.0099(3) 0.0127(3) -0.0043(3)
Mo(3) 0.0459(4) 0.0412(4) 0.0413(4) 0.0002(3) 0.0185(3) 0.0050(3)
Mo(4) 0.0390(4) 0.0413(4) 0.0379(4) 0.0037(3) 0.0142(3) -0.0004(3)
Mo(5) 0.0384(4) 0.0420(4) 0.0387(4) 0.0066(3) 0.0068(3) 0.0025(3)
Mo(6) 0.0437(4) 0.0367(4) 0.0418(4) -0.0053(3) 0.0141(3) 0.0020(3)
S(1) 0.073(2) 0.0501(13) 0.0452(12) -0.0005(11) 0.0276(11) -0.0036(10)
S(2) 0.0449(11) 0.0447(11) 0.0438(11) 0.0041(9) 0.0116(9) 0.0056(9)
S(3) 0.0384(10) 0.0494(12) 0.0480(12) 0.0020(9) 0.0157(9) 0.0002(9)
S(4) 0.0565(12) 0.0362(10) 0.0476(12) -0.0028(9) 0.0209(10) 0.0014(9)
S(5) 0.0540(12) 0.0468(12) 0.0390(11) 0.0033(9) 0.0151(9) 0.0060(9)
S(6) 0.0455(10) 0.0324(9) 0.0434(11) 0.0035(8) 0.0150(8) 0.0009(8)
S(7) 0.0334(9) 0.0490(11) 0.0417(11) -0.0025(8) 0.0104(8) 0.0021(9)
S(8) 0.0393(10) 0.0400(10) 0.0431(11) 0.0002(8) 0.0086(8) -0.0043(8)
S(9) 0.0292(8) 0.0355(9) 0.0399(10) 0.0025(7) 0.0079(7) 0.0012(8)
S(10) 0.0308(9) 0.0401(10) 0.0379(10) -0.0020(7) 0.0088(7) -0.0005(8)
P(1) 0.0442(11) 0.0445(12) 0.0546(13) 0.0117(9) 0.0140(10) 0.0115(10)
P(2) 0.0463(12) 0.0384(11) 0.0542(13) -0.0095(9) 0.0118(10) -0.0068(10)
C(1) 0.065(7) 0.067(7) 0.093(9) 0.032(6) 0.032(6) 0.029(7)
C(2) 0.090(8) 0.063(7) 0.066(7) 0.042(6) 0.011(6) 0.012(6)
C(3) 0.105(9) 0.050(6) 0.077(8) 0.039(6) 0.046(7) 0.028(6)
C(4) 0.109(10) 0.041(6) 0.108(10) 0.018(6) 0.046(8) -0.000(6)
C(5) 0.130(12) 0.078(9) 0.082(9) 0.061(9) 0.057(9) 0.019(7)
C(6) 0.081(10) 0.16(2) 0.17(2) 0.044(10) 0.029(10) 0.07(1)
C(7) 0.20(2) 0.14(2) 0.099(13) 0.05(2) -0.008(13) 0.015(12)
C(8) 0.22(2) 0.062(8) 0.14(1) 0.048(10) 0.12(1) 0.044(9)
C(9) 0.27(3) 0.045(8) 0.20(2) 0.008(12) 0.06(2) -0.036(11)
C(10) 0.17(2) 0.17(2) 0.103(12) 0.11(1) 0.071(12) 0.019(12)
C(11) 0.100(9) 0.079(8) 0.058(7) -0.037(7) 0.018(6) -0.033(6)
C(12) 0.067(7) 0.099(9) 0.048(6) -0.033(6) -0.010(5) -0.001(6)
C(13) 0.048(6) 0.100(9) 0.060(7) -0.016(6) -0.002(5) 0.000(6)
C(14) 0.060(6) 0.087(8) 0.058(6) -0.029(6) 0.006(5) -0.012(6)
C(15) 0.092(9) 0.102(10) 0.058(7) -0.045(8) 0.014(6) -0.011(7)
C(16) 0.132(13) 0.105(11) 0.111(12) -0.034(10) 0.047(10) -0.061(10)
C(17) 0.111(11) 0.15(1) 0.046(6) -0.057(10) 0.006(7) -0.005(8)
C(18) 0.074(9) 0.15(2) 0.099(11) -0.001(9) -0.023(8) -0.008(10)
C(19) 0.076(8) 0.129(13) 0.091(10) -0.030(8) 0.022(7) -0.020(9)
C(20) 0.112(11) 0.089(10) 0.103(11) -0.051(9) 0.016(9) 0.006(8)
C(21) 0.088(8) 0.070(7) 0.056(6) -0.014(6) 0.038(6) 0.008(5)
C(22) 0.068(6) 0.079(7) 0.046(5) -0.004(6) 0.014(5) 0.008(5)
C(23) 0.067(6) 0.051(5) 0.046(5) -0.008(4) 0.020(4) 0.012(4)
C(24) 0.048(5) 0.081(7) 0.064(6) -0.012(5) 0.021(5) 0.032(6)
C(25) 0.077(7) 0.081(8) 0.064(7) 0.007(6) 0.050(6) 0.023(6)
C(26) 0.17(2) 0.091(10) 0.058(7) -0.018(10) 0.056(8) -0.009(7)
C(27) 0.081(8) 0.080(8) 0.081(9) -0.008(6) -0.002(7) 0.027(7)
C(28) 0.103(9) 0.046(6) 0.096(9) -0.014(6) 0.049(7) -0.004(6)
C(29) 0.057(7) 0.123(12) 0.107(10) -0.025(7) 0.019(7) 0.042(9)
C(30) 0.131(12) 0.114(12) 0.19(2) 0.066(10) 0.126(13) 0.081(12)
C(31) 0.048(5) 0.067(6) 0.057(6) 0.015(5) 0.016(4) -0.013(5)
C(32) 0.069(6) 0.051(5) 0.040(5) 0.013(4) 0.019(4) -0.004(4)
C(33) 0.067(6) 0.060(6) 0.045(5) 0.007(5) 0.016(4) -0.016(4)
C(34) 0.067(6) 0.054(5) 0.040(5) 0.011(5) 0.024(4) -0.007(4)
C(35) 0.057(6) 0.066(6) 0.066(6) -0.000(5) 0.043(5) -0.009(5)
C(36) 0.061(7) 0.114(11) 0.067(7) 0.034(7) 0.008(5) -0.011(7)
C(37) 0.112(10) 0.058(7) 0.097(9) 0.018(7) 0.053(8) 0.005(6)
C(38) 0.078(8) 0.091(9) 0.069(8) -0.005(7) 0.008(6) -0.030(7)
C(39) 0.128(11) 0.107(10) 0.040(6) 0.048(9) 0.027(6) 0.008(6)
C(40) 0.102(10) 0.108(11) 0.132(13) -0.034(9) 0.082(10) -0.043(9)
C(41) 0.038(4) 0.076(7) 0.048(5) 0.010(4) 0.001(4) -0.005(5)
C(42) 0.041(5) 0.082(7) 0.048(5) 0.009(5) -0.006(4) -0.009(5)
C(43) 0.041(5) 0.093(8) 0.040(5) 0.018(5) -0.004(4) 0.008(5)
C(44) 0.049(5) 0.068(7) 0.056(6) 0.018(5) -0.007(4) 0.013(5)
C(45) 0.051(5) 0.067(6) 0.057(6) 0.027(5) -0.005(4) 0.009(5)
C(46) 0.059(6) 0.113(10) 0.073(8) 0.004(7) 0.024(6) -0.001(7)
C(47) 0.067(7) 0.105(10) 0.063(7) -0.010(7) -0.004(6) -0.014(7)
C(48) 0.076(8) 0.137(12) 0.044(6) 0.022(8) 0.010(5) -0.003(7)
C(49) 0.079(8) 0.105(10) 0.089(9) 0.010(7) -0.001(7) 0.050(8)
C(50) 0.082(8) 0.067(7) 0.083(8) 0.042(6) 0.003(6) -0.003(6)
C(51) 0.049(5) 0.040(5) 0.064(6) 0.007(4) 0.016(4) 0.016(4)
C(52) 0.081(7) 0.058(6) 0.069(7) 0.019(5) 0.031(6) 0.020(5)
C(53) 0.076(7) 0.081(8) 0.069(7) 0.018(6) 0.022(6) 0.027(6)
C(54) 0.081(8) 0.066(7) 0.071(7) 0.014(6) 0.010(6) 0.037(6)
C(55) 0.076(7) 0.042(5) 0.088(8) 0.011(5) 0.001(6) 0.015(5)
C(56) 0.069(6) 0.051(6) 0.073(7) 0.016(5) 0.016(5) 0.018(5)
C(57) 0.070(6) 0.049(5) 0.057(6) 0.024(5) 0.023(5) 0.013(5)
C(58) 0.085(8) 0.074(8) 0.085(9) 0.029(7) 0.036(7) 0.011(7)
C(59) 0.111(11) 0.096(11) 0.095(10) 0.045(9) 0.049(9) 0.012(8)
C(60) 0.110(11) 0.093(10) 0.096(11) 0.041(9) 0.038(9) -0.013(8)
C(61) 0.112(11) 0.074(9) 0.103(11) 0.014(8) 0.021(9) -0.017(8)
C(62) 0.084(8) 0.059(7) 0.096(9) 0.030(6) 0.016(7) -0.008(6)
C(63) 0.034(4) 0.060(6) 0.063(6) 0.018(4) 0.012(4) 0.021(5)
C(64) 0.040(5) 0.086(8) 0.066(7) 0.003(5) 0.008(4) 0.022(6)
C(65) 0.047(6) 0.103(10) 0.095(9) 0.000(6) 0.026(6) 0.023(8)
C(66) 0.047(6) 0.110(10) 0.095(9) -0.012(6) 0.004(6) 0.019(8)
C(67) 0.058(7) 0.118(11) 0.067(8) 0.002(7) -0.005(6) 0.010(7)
C(68) 0.044(5) 0.093(9) 0.068(7) 0.001(5) 0.002(5) 0.029(6)
C(69) 0.046(5) 0.045(5) 0.060(6) -0.019(4) 0.011(4) -0.003(4)
C(70) 0.045(5) 0.062(6) 0.074(7) -0.004(4) 0.012(5) -0.007(5)
C(71) 0.038(5) 0.070(7) 0.102(9) 0.001(5) 0.012(5) -0.012(6)
C(72) 0.041(5) 0.113(10) 0.083(8) -0.007(6) 0.005(5) -0.017(8)
C(73) 0.045(6) 0.111(10) 0.079(8) -0.013(6) -0.010(6) -0.007(7)
C(74) 0.059(6) 0.083(8) 0.059(6) -0.008(6) 0.002(5) -0.021(6)
C(75) 0.063(6) 0.044(5) 0.066(6) -0.005(4) 0.017(5) -0.015(5)
C(76) 0.140(12) 0.047(6) 0.102(10) -0.033(7) 0.037(9) -0.014(6)
C(77) 0.15(1) 0.067(9) 0.120(13) -0.046(9) 0.039(11) -0.049(9)
C(78) 0.139(13) 0.091(10) 0.088(10) -0.035(9) 0.048(9) -0.049(8)
C(79) 0.110(10) 0.094(9) 0.056(7) -0.024(8) 0.031(7) -0.027(7)
C(80) 0.080(7) 0.053(6) 0.071(7) -0.011(5) 0.022(6) -0.016(5)
C(81) 0.060(6) 0.051(5) 0.062(6) -0.016(5) 0.020(5) -0.001(5)
C(82) 0.088(9) 0.063(7) 0.112(11) -0.009(6) 0.033(8) 0.021(7)
C(83) 0.098(10) 0.101(11) 0.120(13) -0.019(9) 0.016(9) 0.048(9)
C(84) 0.17(2) 0.068(8) 0.080(9) -0.025(9) 0.035(10) 0.032(7)
C(85) 0.098(10) 0.079(9) 0.118(11) -0.032(8) 0.053(9) 0.014(8)
C(86) 0.076(8) 0.064(7) 0.122(11) -0.019(6) 0.054(8) 0.000(7)

loop_
_atom_type_symbol
_atom_type_description
_atom_type_scat_dispersion_real
_atom_type_scat_dispersion_imag
_atom_type_scat_source
C C 0.003 0.002
;

International Tables for Crystallography

(1992, Vol. C, Tables 4.2.6.8 and 6.1.1.4)

;
H H 0.000 0.000
;

International Tables for Crystallography

(1992, Vol. C, Table 6.1.1.4)

;
F F 0.017 0.010
;

International Tables for Crystallography

(1992, Vol. C, Tables 4.2.6.8 and 6.1.1.4)

;
P P 0.102 0.094
;

International Tables for Crystallography

(1992, Vol. C, Tables 4.2.6.8 and 6.1.1.4)

;
S S 0.125 0.123
;

International Tables for Crystallography

(1992, Vol. C, Tables 4.2.6.8 and 6.1.1.4)

;
Cl Cl 0.148 0.159
;

International Tables for Crystallography

(1992, Vol. C, Tables 4.2.6.8 and 6.1.1.4)

;
Mo Mo -1.683 0.686
;

International Tables for Crystallography

(1992, Vol. C, Tables 4.2.6.8 and 6.1.1.4)

;
Ru Ru -1.259 0.836
;

International Tables for Crystallography

(1992, Vol. C, Tables 4.2.6.8 and 6.1.1.4)

;
Pt Pt -1.703 8.390
;

International Tables for Crystallography

(1992, Vol. C, Tables 4.2.6.8 and 6.1.1.4)

;

loop_
_geom_angle_atom_site_label_1
_geom_angle_atom_site_label_2
_geom_angle_atom_site_label_3
_geom_angle
_geom_angle_publ_flag
_geom_angle_site_symmetry_1
_geom_angle_site_symmetry_2
_geom_angle_site_symmetry_3
Ru(2) Pt(1) Ru(1) 75.80(2) ? . . .
Pt(1) Ru(1) S(9) 49.76(5) ? . . .
S(9) Pt(1) Ru(1) 51.07(5) ? . . .
Pt(1) Ru(1) S(10) 49.94(5) ? . . .
S(10) Pt(1) Ru(1) 50.54(5) ? . . .
P(1) Pt(1) Ru(1) 121.73(6) ? . . .
P(2) Pt(1) Ru(1) 115.96(6) ? . . .
Pt(1) Ru(1) Mo(1) 162.81(3) ? . . .
Pt(1) Ru(1) Mo(2) 137.93(3) ? . . .
Pt(1) Ru(1) Mo(3) 123.35(3) ? . . .
Pt(1) Ru(1) S(2) 95.29(6) ? . . .
Pt(1) Ru(1) S(3) 115.03(6) ? . . .
Pt(1) Ru(1) S(4) 136.90(7) ? . . .
Pt(1) Ru(2) S(9) 49.84(5) ? . . .
S(9) Pt(1) Ru(2) 50.65(5) ? . . .
Pt(1) Ru(2) S(10) 49.90(5) ? . . .
S(10) Pt(1) Ru(2) 50.80(5) ? . . .
P(1) Pt(1) Ru(2) 115.71(6) ? . . .
P(2) Pt(1) Ru(2) 122.33(6) ? . . .
Pt(1) Ru(2) Mo(4) 122.99(2) ? . . .
Pt(1) Ru(2) Mo(5) 137.08(2) ? . . .
Pt(1) Ru(2) Mo(6) 163.92(2) ? . . .
Pt(1) Ru(2) S(6) 136.72(6) ? . . .
Pt(1) Ru(2) S(7) 115.69(5) ? . . .
Pt(1) Ru(2) S(8) 94.45(6) ? . . .
Pt(1) S(9) Ru(1) 79.17(5) ? . . .
Pt(1) S(9) Ru(2) 79.52(6) ? . . .
S(10) Pt(1) S(9) 73.44(6) ? . . .
P(1) Pt(1) S(9) 163.81(7) ? . . .
P(2) Pt(1) S(9) 91.32(7) ? . . .
Pt(1) S(10) Ru(1) 79.52(6) ? . . .
Pt(1) S(10) Ru(2) 79.30(6) ? . . .
P(1) Pt(1) S(10) 91.02(7) ? . . .
P(2) Pt(1) S(10) 164.05(7) ? . . .
P(2) Pt(1) P(1) 104.51(8) ? . . .
Pt(1) P(1) C(51) 119.7(3) ? . . .
Pt(1) P(1) C(57) 119.3(3) ? . . .
Pt(1) P(1) C(63) 112.1(3) ? . . .
Pt(1) P(2) C(69) 111.4(3) ? . . .
Pt(1) P(2) C(75) 120.0(3) ? . . .
Pt(1) P(2) C(81) 118.5(3) ? . . .
S(9) Ru(1) Mo(1) 115.30(5) ? . . .
S(10) Ru(1) Mo(1) 140.46(5) ? . . .
Ru(1) Mo(1) Mo(2) 60.35(3) ? . . .
Mo(2) Ru(1) Mo(1) 59.06(3) ? . . .
Ru(1) Mo(1) Mo(3) 61.18(2) ? . . .
Mo(3) Ru(1) Mo(1) 58.66(2) ? . . .
S(2) Ru(1) Mo(1) 97.28(6) ? . . .
Ru(1) Mo(1) S(3) 52.10(6) ? . . .
S(3) Ru(1) Mo(1) 51.10(6) ? . . .
Ru(1) Mo(1) S(4) 51.57(6) ? . . .
S(4) Ru(1) Mo(1) 50.99(6) ? . . .
Ru(1) Mo(1) S(1) 100.25(7) ? . . .
Ru(1) Mo(1) C(1) 136.9(3) ? . . .
Ru(1) Mo(1) C(2) 115.1(3) ? . . .
Ru(1) Mo(1) C(3) 121.1(3) ? . . .
Ru(1) Mo(1) C(4) 149.9(4) ? . . .
Ru(1) Mo(1) C(5) 169.4(4) ? . . .
S(9) Ru(1) Mo(2) 161.99(6) ? . . .
S(10) Ru(1) Mo(2) 101.10(5) ? . . .
Ru(1) Mo(2) Mo(1) 60.59(2) ? . . .
Ru(1) Mo(2) Mo(3) 61.17(3) ? . . .
Mo(3) Ru(1) Mo(2) 58.92(3) ? . . .
Ru(1) Mo(2) S(2) 51.78(5) ? . . .
S(2) Ru(1) Mo(2) 51.19(6) ? . . .
S(3) Ru(1) Mo(2) 97.33(6) ? . . .
Ru(1) Mo(2) S(4) 51.54(6) ? . . .
S(4) Ru(1) Mo(2) 51.73(6) ? . . .
Ru(1) Mo(2) S(1) 100.61(6) ? . . .
Ru(1) Mo(2) C(11) 166.2(3) ? . . .
Ru(1) Mo(2) C(12) 153.3(3) ? . . .
Ru(1) Mo(2) C(13) 123.3(3) ? . . .
Ru(1) Mo(2) C(14) 113.8(3) ? . . .
Ru(1) Mo(2) C(15) 131.9(3) ? . . .
S(9) Ru(1) Mo(3) 135.33(5) ? . . .
S(10) Ru(1) Mo(3) 143.75(5) ? . . .
Ru(1) Mo(3) Mo(1) 60.16(2) ? . . .
Ru(1) Mo(3) Mo(2) 59.91(2) ? . . .
Ru(1) Mo(3) S(2) 51.17(5) ? . . .
S(2) Ru(1) Mo(3) 50.80(6) ? . . .
Ru(1) Mo(3) S(3) 51.66(6) ? . . .
S(3) Ru(1) Mo(3) 50.52(6) ? . . .
S(4) Ru(1) Mo(3) 97.58(7) ? . . .
Ru(1) Mo(3) S(1) 99.39(7) ? . . .
Ru(1) Mo(3) C(21) 167.3(3) ? . . .
Ru(1) Mo(3) C(22) 133.8(3) ? . . .
Ru(1) Mo(3) C(23) 115.1(3) ? . . .
Ru(1) Mo(3) C(24) 123.3(3) ? . . .
Ru(1) Mo(3) C(25) 153.2(3) ? . . .
S(9) Ru(1) S(2) 143.82(7) ? . . .
S(10) Ru(1) S(2) 92.95(7) ? . . .
Ru(1) S(2) Mo(2) 77.03(7) ? . . .
Ru(1) S(2) Mo(3) 78.03(7) ? . . .
S(3) Ru(1) S(2) 99.86(8) ? . . .
S(4) Ru(1) S(2) 101.75(8) ? . . .
S(9) Ru(1) S(3) 89.63(7) ? . . .
S(10) Ru(1) S(3) 161.50(7) ? . . .
Ru(1) S(3) Mo(1) 76.80(7) ? . . .
Ru(1) S(3) Mo(3) 77.82(7) ? . . .
S(4) Ru(1) S(3) 100.71(8) ? . . .
S(9) Ru(1) S(4) 110.71(8) ? . . .
S(10) Ru(1) S(4) 89.56(8) ? . . .
Ru(1) S(4) Mo(1) 77.44(7) ? . . .
Ru(1) S(4) Mo(2) 76.73(7) ? . . .
Ru(1) S(9) Ru(2) 102.21(7) ? . . .
S(10) Ru(1) S(9) 72.27(6) ? . . .
Ru(1) S(10) Ru(2) 102.63(7) ? . . .
S(9) Ru(2) Mo(4) 143.58(5) ? . . .
S(10) Ru(2) Mo(4) 135.06(5) ? . . .
Ru(2) Mo(4) Mo(5) 59.85(2) ? . . .
Mo(5) Ru(2) Mo(4) 58.84(2) ? . . .
Ru(2) Mo(4) Mo(6) 60.19(2) ? . . .
Mo(6) Ru(2) Mo(4) 58.64(2) ? . . .
S(6) Ru(2) Mo(4) 97.74(6) ? . . .
Ru(2) Mo(4) S(7) 51.62(6) ? . . .
S(7) Ru(2) Mo(4) 50.43(5) ? . . .
Ru(2) Mo(4) S(8) 51.10(5) ? . . .
S(8) Ru(2) Mo(4) 50.78(6) ? . . .
Ru(2) Mo(4) S(5) 99.46(6) ? . . .
Ru(2) Mo(4) C(31) 124.4(2) ? . . .
Ru(2) Mo(4) C(32) 114.6(2) ? . . .
Ru(2) Mo(4) C(33) 133.3(3) ? . . .
Ru(2) Mo(4) C(34) 166.9(2) ? . . .
Ru(2) Mo(4) C(35) 154.0(2) ? . . .
S(9) Ru(2) Mo(5) 100.90(5) ? . . .
S(10) Ru(2) Mo(5) 162.79(5) ? . . .
Ru(2) Mo(5) Mo(4) 61.31(2) ? . . .
Ru(2) Mo(5) Mo(6) 60.86(2) ? . . .
Mo(6) Ru(2) Mo(5) 58.76(2) ? . . .
Ru(2) Mo(5) S(6) 51.41(5) ? . . .
S(6) Ru(2) Mo(5) 51.78(5) ? . . .
S(7) Ru(2) Mo(5) 97.11(6) ? . . .
Ru(2) Mo(5) S(8) 51.82(5) ? . . .
S(8) Ru(2) Mo(5) 51.17(5) ? . . .
Ru(2) Mo(5) S(5) 100.77(6) ? . . .
Ru(2) Mo(5) C(41) 113.6(2) ? . . .
Ru(2) Mo(5) C(42) 124.1(3) ? . . .
Ru(2) Mo(5) C(43) 154.4(3) ? . . .
Ru(2) Mo(5) C(44) 165.1(3) ? . . .
Ru(2) Mo(5) C(45) 131.3(3) ? . . .
S(9) Ru(2) Mo(6) 140.13(5) ? . . .
S(10) Ru(2) Mo(6) 116.21(5) ? . . .
Ru(2) Mo(6) Mo(4) 61.18(2) ? . . .
Ru(2) Mo(6) Mo(5) 60.38(2) ? . . .
Ru(2) Mo(6) S(6) 51.31(5) ? . . .
S(6) Ru(2) Mo(6) 51.04(6) ? . . .
Ru(2) Mo(6) S(7) 52.00(5) ? . . .
S(7) Ru(2) Mo(6) 51.20(5) ? . . .
S(8) Ru(2) Mo(6) 97.09(6) ? . . .
Ru(2) Mo(6) S(5) 100.32(6) ? . . .
Ru(2) Mo(6) C(87) 117.0(4) ? . . .
Ru(2) Mo(6) C(88) 118.3(5) ? . . .
Ru(2) Mo(6) C(89) 143.8(6) ? . . .
Ru(2) Mo(6) C(90) 174.1(5) ? . . .
Ru(2) Mo(6) C(91) 139.0(6) ? . . .
Ru(2) Mo(6) C(97) 113.3(6) ? . . .
Ru(2) Mo(6) C(98) 128.5(6) ? . . .
Ru(2) Mo(6) C(99) 160.1(5) ? . . .
Ru(2) Mo(6) C(100) 157.8(6) ? . . .
Ru(2) Mo(6) C(101) 126.6(8) ? . . .
S(9) Ru(2) S(6) 89.15(7) ? . . .
S(10) Ru(2) S(6) 111.50(7) ? . . .
Ru(2) S(6) Mo(5) 76.82(6) ? . . .
Ru(2) S(6) Mo(6) 77.65(7) ? . . .
S(7) Ru(2) S(6) 100.83(8) ? . . .
S(8) Ru(2) S(6) 101.71(7) ? . . .
S(9) Ru(2) S(7) 161.92(7) ? . . .
S(10) Ru(2) S(7) 89.85(7) ? . . .
Ru(2) S(7) Mo(4) 77.95(6) ? . . .
Ru(2) S(7) Mo(6) 76.80(6) ? . . .
S(8) Ru(2) S(7) 99.78(8) ? . . .
S(9) Ru(2) S(8) 92.80(7) ? . . .
S(10) Ru(2) S(8) 142.98(7) ? . . .
Ru(2) S(8) Mo(4) 78.12(6) ? . . .
Ru(2) S(8) Mo(5) 77.01(7) ? . . .
S(10) Ru(2) S(9) 72.39(6) ? . . .
Mo(1) Mo(2) Mo(3) 59.91(3) ? . . .
Mo(3) Mo(1) Mo(2) 60.19(3) ? . . .
Mo(1) Mo(2) S(2) 98.97(6) ? . . .
S(3) Mo(1) Mo(2) 99.12(6) ? . . .
Mo(1) Mo(2) S(4) 51.65(6) ? . . .
S(4) Mo(1) Mo(2) 52.43(6) ? . . .
Mo(1) Mo(2) S(1) 52.10(6) ? . . .
S(1) Mo(1) Mo(2) 51.89(7) ? . . .
C(1) Mo(1) Mo(2) 160.1(3) ? . . .
C(2) Mo(1) Mo(2) 159.9(3) ? . . .
C(3) Mo(1) Mo(2) 128.6(3) ? . . .
C(4) Mo(1) Mo(2) 114.9(3) ? . . .
C(5) Mo(1) Mo(2) 129.8(3) ? . . .
Mo(1) Mo(2) C(11) 118.5(3) ? . . .
Mo(1) Mo(2) C(12) 142.1(3) ? . . .
Mo(1) Mo(2) C(13) 176.0(3) ? . . .
Mo(1) Mo(2) C(14) 144.3(3) ? . . .
Mo(1) Mo(2) C(15) 119.3(3) ? . . .
Mo(1) Mo(3) Mo(2) 59.90(3) ? . . .
Mo(1) Mo(3) S(2) 98.79(6) ? . . .
Mo(1) Mo(3) S(3) 52.02(6) ? . . .
S(3) Mo(1) Mo(3) 51.85(6) ? . . .
S(4) Mo(1) Mo(3) 100.10(6) ? . . .
Mo(1) Mo(3) S(1) 52.05(6) ? . . .
S(1) Mo(1) Mo(3) 52.08(6) ? . . .
C(1) Mo(1) Mo(3) 115.2(3) ? . . .
C(2) Mo(1) Mo(3) 137.3(3) ? . . .
C(3) Mo(1) Mo(3) 171.2(3) ? . . .
C(4) Mo(1) Mo(3) 146.0(4) ? . . .
C(5) Mo(1) Mo(3) 119.1(4) ? . . .
Mo(1) Mo(3) C(21) 130.5(3) ? . . .
Mo(1) Mo(3) C(22) 164.2(3) ? . . .
Mo(1) Mo(3) C(23) 156.2(2) ? . . .
Mo(1) Mo(3) C(24) 125.0(2) ? . . .
Mo(1) Mo(3) C(25) 113.8(3) ? . . .
Mo(1) S(1) Mo(2) 76.01(8) ? . . .
Mo(1) S(1) Mo(3) 75.87(7) ? . . .
S(3) Mo(1) S(1) 102.52(9) ? . . .
S(4) Mo(1) S(1) 102.66(9) ? . . .
C(1) Mo(1) S(1) 109.1(4) ? . . .
C(2) Mo(1) S(1) 142.7(3) ? . . .
C(3) Mo(1) S(1) 131.7(3) ? . . .
C(4) Mo(1) S(1) 96.9(4) ? . . .
C(5) Mo(1) S(1) 86.6(3) ? . . .
Mo(1) S(3) Mo(3) 76.14(7) ? . . .
S(4) Mo(1) S(3) 102.25(8) ? . . .
C(1) Mo(1) S(3) 90.3(3) ? . . .
C(2) Mo(1) S(3) 90.7(3) ? . . .
C(3) Mo(1) S(3) 121.7(3) ? . . .
C(4) Mo(1) S(3) 145.8(3) ? . . .
C(5) Mo(1) S(3) 118.8(4) ? . . .
Mo(1) S(4) Mo(2) 75.92(8) ? . . .
C(1) Mo(1) S(4) 142.3(3) ? . . .
C(2) Mo(1) S(4) 108.5(3) ? . . .
C(3) Mo(1) S(4) 86.9(3) ? . . .
C(4) Mo(1) S(4) 100.5(4) ? . . .
C(5) Mo(1) S(4) 135.0(4) ? . . .
Mo(1) C(1) C(2) 71.3(7) ? . . .
C(2) Mo(1) C(1) 35.2(5) ? . . .
C(3) Mo(1) C(1) 56.8(5) ? . . .
C(4) Mo(1) C(1) 56.6(4) ? . . .
Mo(1) C(1) C(5) 72.9(8) ? . . .
C(5) Mo(1) C(1) 32.6(5) ? . . .
Mo(1) C(1) C(6) 124.7(9) ? . . .
Mo(1) C(2) C(1) 73.5(6) ? . . .
Mo(1) C(2) C(3) 73.7(7) ? . . .
C(3) Mo(1) C(2) 34.2(4) ? . . .
C(4) Mo(1) C(2) 57.9(4) ? . . .
C(5) Mo(1) C(2) 56.8(5) ? . . .
Mo(1) C(2) C(7) 125(1) ? . . .
Mo(1) C(3) C(2) 72.2(7) ? . . .
Mo(1) C(3) C(4) 71.5(6) ? . . .
C(4) Mo(1) C(3) 35.1(5) ? . . .
C(5) Mo(1) C(3) 56.9(5) ? . . .
Mo(1) C(3) C(8) 126.8(9) ? . . .
Mo(1) C(4) C(3) 73.3(7) ? . . .
Mo(1) C(4) C(5) 73.3(8) ? . . .
C(5) Mo(1) C(4) 34.5(5) ? . . .
Mo(1) C(4) C(9) 123(1) ? . . .
Mo(1) C(5) C(1) 74.5(8) ? . . .
Mo(1) C(5) C(4) 72.2(8) ? . . .
Mo(1) C(5) C(10) 126(1) ? . . .
Mo(2) Mo(3) S(2) 51.72(6) ? . . .
S(2) Mo(2) Mo(3) 51.94(6) ? . . .
Mo(2) Mo(3) S(3) 99.02(6) ? . . .
S(4) Mo(2) Mo(3) 99.26(6) ? . . .
Mo(2) Mo(3) S(1) 51.76(7) ? . . .
S(1) Mo(2) Mo(3) 52.00(6) ? . . .
C(11) Mo(2) Mo(3) 131.6(3) ? . . .
C(12) Mo(2) Mo(3) 113.0(3) ? . . .
C(13) Mo(2) Mo(3) 122.4(3) ? . . .
C(14) Mo(2) Mo(3) 152.7(3) ? . . .
C(15) Mo(2) Mo(3) 166.1(3) ? . . .
Mo(2) Mo(3) C(21) 116.9(3) ? . . .
Mo(2) Mo(3) C(22) 117.4(3) ? . . .
Mo(2) Mo(3) C(23) 140.9(2) ? . . .
Mo(2) Mo(3) C(24) 174.8(2) ? . . .
Mo(2) Mo(3) C(25) 143.1(3) ? . . .
Mo(2) S(1) Mo(3) 76.25(8) ? . . .
S(2) Mo(2) S(1) 102.45(9) ? . . .
S(4) Mo(2) S(1) 102.10(9) ? . . .
C(11) Mo(2) S(1) 87.3(3) ? . . .
C(12) Mo(2) S(1) 92.9(3) ? . . .
C(13) Mo(2) S(1) 126.0(3) ? . . .
C(14) Mo(2) S(1) 145.2(3) ? . . .
C(15) Mo(2) S(1) 115.4(3) ? . . .
Mo(2) S(2) Mo(3) 76.34(7) ? . . .
S(4) Mo(2) S(2) 102.15(8) ? . . .
C(11) Mo(2) S(2) 137.7(3) ? . . .
C(12) Mo(2) S(2) 103.0(3) ? . . .
C(13) Mo(2) S(2) 84.9(3) ? . . .
C(14) Mo(2) S(2) 102.6(3) ? . . .
C(15) Mo(2) S(2) 137.3(3) ? . . .
C(11) Mo(2) S(4) 116.0(3) ? . . .
C(12) Mo(2) S(4) 147.1(3) ? . . .
C(13) Mo(2) S(4) 129.0(3) ? . . .
C(14) Mo(2) S(4) 95.7(3) ? . . .
C(15) Mo(2) S(4) 88.9(3) ? . . .
Mo(2) C(11) C(12) 72.0(7) ? . . .
C(12) Mo(2) C(11) 34.8(4) ? . . .
C(13) Mo(2) C(11) 57.5(4) ? . . .
C(14) Mo(2) C(11) 58.0(4) ? . . .
Mo(2) C(11) C(15) 73.5(7) ? . . .
C(15) Mo(2) C(11) 34.9(4) ? . . .
Mo(2) C(11) C(16) 127.2(9) ? . . .
Mo(2) C(12) C(11) 73.2(6) ? . . .
Mo(2) C(12) C(13) 74.0(6) ? . . .
C(13) Mo(2) C(12) 34.7(4) ? . . .
C(14) Mo(2) C(12) 58.1(4) ? . . .
C(15) Mo(2) C(12) 58.1(4) ? . . .
Mo(2) C(12) C(17) 128.1(9) ? . . .
Mo(2) C(13) C(12) 71.3(6) ? . . .
Mo(2) C(13) C(14) 70.6(6) ? . . .
C(14) Mo(2) C(13) 34.7(4) ? . . .
C(15) Mo(2) C(13) 57.6(4) ? . . .
Mo(2) C(13) C(18) 125.3(8) ? . . .
Mo(2) C(14) C(13) 74.8(6) ? . . .
Mo(2) C(14) C(15) 74.9(7) ? . . .
C(15) Mo(2) C(14) 34.8(5) ? . . .
Mo(2) C(14) C(19) 128.0(8) ? . . .
Mo(2) C(15) C(11) 71.6(7) ? . . .
Mo(2) C(15) C(14) 70.2(7) ? . . .
Mo(2) C(15) C(20) 127.1(8) ? . . .
S(2) Mo(3) S(1) 102.00(9) ? . . .
S(3) Mo(3) S(1) 102.65(8) ? . . .
C(21) Mo(3) S(1) 85.9(3) ? . . .
C(22) Mo(3) S(1) 113.1(3) ? . . .
C(23) Mo(3) S(1) 144.4(2) ? . . .
C(24) Mo(3) S(1) 128.7(3) ? . . .
C(25) Mo(3) S(1) 94.2(3) ? . . .
S(3) Mo(3) S(2) 101.32(8) ? . . .
C(21) Mo(3) S(2) 116.5(3) ? . . .
C(22) Mo(3) S(2) 89.3(3) ? . . .
C(23) Mo(3) S(2) 93.3(3) ? . . .
C(24) Mo(3) S(2) 126.1(3) ? . . .
C(25) Mo(3) S(2) 147.0(3) ? . . .
C(21) Mo(3) S(3) 138.7(3) ? . . .
C(22) Mo(3) S(3) 139.6(3) ? . . .
C(23) Mo(3) S(3) 105.5(2) ? . . .
C(24) Mo(3) S(3) 86.0(2) ? . . .
C(25) Mo(3) S(3) 102.9(3) ? . . .
Mo(3) C(21) C(22) 72.3(7) ? . . .
C(22) Mo(3) C(21) 34.6(4) ? . . .
C(23) Mo(3) C(21) 58.6(4) ? . . .
C(24) Mo(3) C(21) 59.0(4) ? . . .
Mo(3) C(21) C(25) 70.1(7) ? . . .
C(25) Mo(3) C(21) 35.7(4) ? . . .
Mo(3) C(21) C(26) 129.4(9) ? . . .
Mo(3) C(22) C(21) 73.1(7) ? . . .
Mo(3) C(22) C(23) 72.3(6) ? . . .
C(23) Mo(3) C(22) 34.4(3) ? . . .
C(24) Mo(3) C(22) 57.4(3) ? . . .
C(25) Mo(3) C(22) 57.7(4) ? . . .
Mo(3) C(22) C(27) 126.8(8) ? . . .
Mo(3) C(23) C(22) 73.3(6) ? . . .
Mo(3) C(23) C(24) 73.7(6) ? . . .
C(24) Mo(3) C(23) 34.9(4) ? . . .
C(25) Mo(3) C(23) 58.6(4) ? . . .
Mo(3) C(23) C(28) 125.2(8) ? . . .
Mo(3) C(24) C(23) 71.3(6) ? . . .
Mo(3) C(24) C(25) 69.8(6) ? . . .
C(25) Mo(3) C(24) 35.5(4) ? . . .
Mo(3) C(24) C(29) 126.8(8) ? . . .
Mo(3) C(25) C(21) 74.2(7) ? . . .
Mo(3) C(25) C(24) 74.7(7) ? . . .
Mo(3) C(25) C(30) 126.8(9) ? . . .
Mo(4) Mo(5) Mo(6) 60.15(2) ? . . .
Mo(6) Mo(4) Mo(5) 59.61(2) ? . . .
Mo(4) Mo(5) S(6) 99.46(6) ? . . .
S(7) Mo(4) Mo(5) 98.86(6) ? . . .
Mo(4) Mo(5) S(8) 52.03(5) ? . . .
S(8) Mo(4) Mo(5) 51.69(6) ? . . .
Mo(4) Mo(5) S(5) 51.95(6) ? . . .
S(5) Mo(4) Mo(5) 51.82(6) ? . . .
C(31) Mo(4) Mo(5) 174.0(2) ? . . .
C(32) Mo(4) Mo(5) 140.9(2) ? . . .
C(33) Mo(4) Mo(5) 116.8(2) ? . . .
C(34) Mo(4) Mo(5) 117.4(2) ? . . .
C(35) Mo(4) Mo(5) 142.8(2) ? . . .
Mo(4) Mo(5) C(41) 151.6(3) ? . . .
Mo(4) Mo(5) C(42) 120.9(3) ? . . .
Mo(4) Mo(5) C(43) 113.2(3) ? . . .
Mo(4) Mo(5) C(44) 132.4(3) ? . . .
Mo(4) Mo(5) C(45) 167.1(3) ? . . .
Mo(4) Mo(6) Mo(5) 60.24(2) ? . . .
Mo(4) Mo(6) S(6) 100.04(5) ? . . .
Mo(4) Mo(6) S(7) 51.73(5) ? . . .
S(7) Mo(4) Mo(6) 52.15(6) ? . . .
S(8) Mo(4) Mo(6) 98.60(6) ? . . .
Mo(4) Mo(6) S(5) 51.98(6) ? . . .
S(5) Mo(4) Mo(6) 51.91(5) ? . . .
C(31) Mo(4) Mo(6) 125.7(2) ? . . .
C(32) Mo(4) Mo(6) 156.1(2) ? . . .
C(33) Mo(4) Mo(6) 164.2(2) ? . . .
C(34) Mo(4) Mo(6) 131.1(2) ? . . .
C(35) Mo(4) Mo(6) 114.6(3) ? . . .
Mo(4) Mo(6) C(87) 163.7(4) ? . . .
Mo(4) Mo(6) C(88) 131.1(5) ? . . .
Mo(4) Mo(6) C(89) 113.6(7) ? . . .
Mo(4) Mo(6) C(90) 124.3(6) ? . . .
Mo(4) Mo(6) C(91) 156.1(7) ? . . .
Mo(4) Mo(6) C(97) 144.1(7) ? . . .
Mo(4) Mo(6) C(98) 116.0(6) ? . . .
Mo(4) Mo(6) C(99) 114.9(5) ? . . .
Mo(4) Mo(6) C(100) 138.2(5) ? . . .
Mo(4) Mo(6) C(101) 172.2(7) ? . . .
Mo(4) S(5) Mo(5) 76.23(7) ? . . .
Mo(4) S(5) Mo(6) 76.11(7) ? . . .
S(7) Mo(4) S(5) 102.61(8) ? . . .
S(8) Mo(4) S(5) 102.02(8) ? . . .
C(31) Mo(4) S(5) 127.9(3) ? . . .
C(32) Mo(4) S(5) 144.8(2) ? . . .
C(33) Mo(4) S(5) 113.0(2) ? . . .
C(34) Mo(4) S(5) 86.5(2) ? . . .
C(35) Mo(4) S(5) 94.2(3) ? . . .
Mo(4) S(7) Mo(6) 76.11(6) ? . . .
S(8) Mo(4) S(7) 101.24(8) ? . . .
C(31) Mo(4) S(7) 87.1(2) ? . . .
C(32) Mo(4) S(7) 105.3(2) ? . . .
C(33) Mo(4) S(7) 140.2(2) ? . . .
C(34) Mo(4) S(7) 138.7(2) ? . . .
C(35) Mo(4) S(7) 103.9(2) ? . . .
Mo(4) S(8) Mo(5) 76.27(7) ? . . .
C(31) Mo(4) S(8) 126.5(3) ? . . .
C(32) Mo(4) S(8) 93.2(3) ? . . .
C(33) Mo(4) S(8) 88.6(3) ? . . .
C(34) Mo(4) S(8) 116.3(2) ? . . .
C(35) Mo(4) S(8) 146.2(3) ? . . .
Mo(4) C(31) C(32) 72.2(6) ? . . .
C(32) Mo(4) C(31) 34.9(3) ? . . .
C(33) Mo(4) C(31) 57.3(3) ? . . .
C(34) Mo(4) C(31) 57.5(3) ? . . .
Mo(4) C(31) C(35) 71.6(6) ? . . .
C(35) Mo(4) C(31) 34.7(4) ? . . .
Mo(4) C(31) C(36) 128.0(8) ? . . .
Mo(4) C(32) C(31) 72.8(6) ? . . .
Mo(4) C(32) C(33) 73.2(6) ? . . .
C(33) Mo(4) C(32) 35.1(3) ? . . .
C(34) Mo(4) C(32) 58.4(3) ? . . .
C(35) Mo(4) C(32) 58.6(4) ? . . .
Mo(4) C(32) C(37) 124.9(8) ? . . .
Mo(4) C(33) C(32) 71.6(5) ? . . .
Mo(4) C(33) C(34) 71.3(6) ? . . .
C(34) Mo(4) C(33) 34.4(3) ? . . .
C(35) Mo(4) C(33) 57.6(4) ? . . .
Mo(4) C(33) C(38) 125.7(8) ? . . .
Mo(4) C(34) C(33) 74.2(6) ? . . .
Mo(4) C(34) C(35) 72.4(6) ? . . .
C(35) Mo(4) C(34) 34.8(3) ? . . .
Mo(4) C(34) C(39) 128.4(8) ? . . .
Mo(4) C(35) C(31) 73.8(6) ? . . .
Mo(4) C(35) C(34) 72.8(6) ? . . .
Mo(4) C(35) C(40) 128.5(8) ? . . .
Mo(5) Mo(6) S(6) 52.59(5) ? . . .
S(6) Mo(5) Mo(6) 51.93(6) ? . . .
Mo(5) Mo(6) S(7) 99.04(5) ? . . .
S(8) Mo(5) Mo(6) 99.30(5) ? . . .
Mo(5) Mo(6) S(5) 52.12(6) ? . . .
S(5) Mo(5) Mo(6) 52.18(5) ? . . .
C(41) Mo(5) Mo(6) 145.2(2) ? . . .
C(42) Mo(5) Mo(6) 175.1(3) ? . . .
C(43) Mo(5) Mo(6) 141.1(3) ? . . .
C(44) Mo(5) Mo(6) 118.0(3) ? . . .
C(45) Mo(5) Mo(6) 120.5(2) ? . . .
Mo(5) Mo(6) C(87) 134.7(5) ? . . .
Mo(5) Mo(6) C(88) 167.8(5) ? . . .
Mo(5) Mo(6) C(89) 152.3(7) ? . . .
Mo(5) Mo(6) C(90) 123.4(5) ? . . .
Mo(5) Mo(6) C(91) 113.8(5) ? . . .
Mo(5) Mo(6) C(97) 152.0(7) ? . . .
Mo(5) Mo(6) C(98) 168.9(7) ? . . .
Mo(5) Mo(6) C(99) 136.9(5) ? . . .
Mo(5) Mo(6) C(100) 115.1(5) ? . . .
Mo(5) Mo(6) C(101) 121.4(6) ? . . .
Mo(5) S(5) Mo(6) 75.71(7) ? . . .
S(6) Mo(5) S(5) 102.57(8) ? . . .
S(8) Mo(5) S(5) 102.48(8) ? . . .
C(41) Mo(5) S(5) 145.4(2) ? . . .
C(42) Mo(5) S(5) 124.0(3) ? . . .
C(43) Mo(5) S(5) 92.2(3) ? . . .
C(44) Mo(5) S(5) 87.8(3) ? . . .
C(45) Mo(5) S(5) 116.9(3) ? . . .
Mo(5) S(6) Mo(6) 75.49(7) ? . . .
S(8) Mo(5) S(6) 101.99(7) ? . . .
C(41) Mo(5) S(6) 96.3(2) ? . . .
C(42) Mo(5) S(6) 130.6(3) ? . . .
C(43) Mo(5) S(6) 146.4(3) ? . . .
C(44) Mo(5) S(6) 115.1(3) ? . . .
C(45) Mo(5) S(6) 89.2(2) ? . . .
C(41) Mo(5) S(8) 101.6(3) ? . . .
C(42) Mo(5) S(8) 84.5(3) ? . . .
C(43) Mo(5) S(8) 104.0(3) ? . . .
C(44) Mo(5) S(8) 138.3(3) ? . . .
C(45) Mo(5) S(8) 135.6(3) ? . . .
Mo(5) C(41) C(42) 73.4(5) ? . . .
C(42) Mo(5) C(41) 35.5(4) ? . . .
C(43) Mo(5) C(41) 57.9(3) ? . . .
C(44) Mo(5) C(41) 57.8(4) ? . . .
Mo(5) C(41) C(45) 74.3(5) ? . . .
C(45) Mo(5) C(41) 34.1(4) ? . . .
Mo(5) C(41) C(46) 126.3(6) ? . . .
Mo(5) C(42) C(41) 71.1(5) ? . . .
Mo(5) C(42) C(43) 71.2(5) ? . . .
C(43) Mo(5) C(42) 34.1(4) ? . . .
C(44) Mo(5) C(42) 57.4(4) ? . . .
C(45) Mo(5) C(42) 57.2(4) ? . . .
Mo(5) C(42) C(47) 126.2(7) ? . . .
Mo(5) C(43) C(42) 74.7(5) ? . . .
Mo(5) C(43) C(44) 73.3(5) ? . . .
C(44) Mo(5) C(43) 34.7(4) ? . . .
C(45) Mo(5) C(43) 57.3(4) ? . . .
Mo(5) C(43) C(48) 124.4(7) ? . . .
Mo(5) C(44) C(43) 72.1(6) ? . . .
Mo(5) C(44) C(45) 73.9(6) ? . . .
C(45) Mo(5) C(44) 34.7(4) ? . . .
Mo(5) C(44) C(49) 124.2(7) ? . . .
Mo(5) C(45) C(41) 71.7(5) ? . . .
Mo(5) C(45) C(44) 71.4(6) ? . . .
Mo(5) C(45) C(50) 124.7(6) ? . . .
S(6) Mo(6) S(5) 103.15(8) ? . . .
S(7) Mo(6) S(5) 102.28(8) ? . . .
C(87) Mo(6) S(5) 139.2(4) ? . . .
C(88) Mo(6) S(5) 136.4(6) ? . . .
C(89) Mo(6) S(5) 101.7(7) ? . . .
C(90) Mo(6) S(5) 85.4(5) ? . . .
C(91) Mo(6) S(5) 105.1(6) ? . . .
C(97) Mo(6) S(5) 146.2(6) ? . . .
C(98) Mo(6) S(5) 116.9(7) ? . . .
C(99) Mo(6) S(5) 89.7(5) ? . . .
C(100) Mo(6) S(5) 90.8(5) ? . . .
C(101) Mo(6) S(5) 122.0(7) ? . . .
S(7) Mo(6) S(6) 101.87(7) ? . . .
C(87) Mo(6) S(6) 89.0(5) ? . . .
C(88) Mo(6) S(6) 116.2(6) ? . . .
C(89) Mo(6) S(6) 146.0(7) ? . . .
C(90) Mo(6) S(6) 126.2(7) ? . . .
C(91) Mo(6) S(6) 91.4(6) ? . . .
C(97) Mo(6) S(6) 101.1(7) ? . . .
C(98) Mo(6) S(6) 137.1(7) ? . . .
C(99) Mo(6) S(6) 142.9(5) ? . . .
C(100) Mo(6) S(6) 107.6(5) ? . . .
C(101) Mo(6) S(6) 86.0(7) ? . . .
C(87) Mo(6) S(7) 113.2(4) ? . . .
C(88) Mo(6) S(7) 87.8(5) ? . . .
C(89) Mo(6) S(7) 95.2(6) ? . . .
C(90) Mo(6) S(7) 128.5(6) ? . . .
C(91) Mo(6) S(7) 145.8(5) ? . . .
C(97) Mo(6) S(7) 95.4(6) ? . . .
C(98) Mo(6) S(7) 84.7(5) ? . . .
C(99) Mo(6) S(7) 109.2(5) ? . . .
C(100) Mo(6) S(7) 144.0(5) ? . . .
C(101) Mo(6) S(7) 132.2(6) ? . . .
Mo(6) C(87) C(88) 73(1) ? . . .
C(88) Mo(6) C(87) 33.4(7) ? . . .
C(89) Mo(6) C(87) 57.1(8) ? . . .
C(90) Mo(6) C(87) 57.1(7) ? . . .
Mo(6) C(87) C(91) 73(1) ? . . .
C(91) Mo(6) C(87) 34.9(7) ? . . .
Mo(6) C(87) C(92) 122(1) ? . . .
Mo(6) C(88) C(87) 73(1) ? . . .
Mo(6) C(88) C(89) 73(1) ? . . .
C(89) Mo(6) C(88) 34.8(9) ? . . .
C(90) Mo(6) C(88) 56.9(7) ? . . .
C(91) Mo(6) C(88) 58.2(7) ? . . .
Mo(6) C(88) C(93) 124(1) ? . . .
Mo(6) C(89) C(88) 71(1) ? . . .
Mo(6) C(89) C(90) 70(1) ? . . .
C(90) Mo(6) C(89) 34.3(9) ? . . .
C(91) Mo(6) C(89) 59.6(8) ? . . .
Mo(6) C(89) C(94) 120(1) ? . . .
Mo(6) C(90) C(89) 74(1) ? . . .
Mo(6) C(90) C(91) 73(1) ? . . .
C(91) Mo(6) C(90) 36.5(9) ? . . .
Mo(6) C(90) C(95) 120(1) ? . . .
Mo(6) C(91) C(87) 71(1) ? . . .
Mo(6) C(91) C(90) 70(1) ? . . .
Mo(6) C(91) C(96) 124(1) ? . . .
Mo(6) C(97) C(98) 72(1) ? . . .
C(98) Mo(6) C(97) 36(1) ? . . .
C(99) Mo(6) C(97) 57.1(8) ? . . .
C(100) Mo(6) C(97) 59.2(8) ? . . .
Mo(6) C(97) C(101) 70(1) ? . . .
C(101) Mo(6) C(97) 37.3(9) ? . . .
Mo(6) C(97) C(102) 117(1) ? . . .
Mo(6) C(98) C(97) 71(1) ? . . .
Mo(6) C(98) C(99) 72(1) ? . . .
C(99) Mo(6) C(98) 33.0(8) ? . . .
C(100) Mo(6) C(98) 59.7(7) ? . . .
C(101) Mo(6) C(98) 60.8(8) ? . . .
Mo(6) C(98) C(103) 124(1) ? . . .
Mo(6) C(99) C(98) 74(1) ? . . .
Mo(6) C(99) C(100) 70(1) ? . . .
C(100) Mo(6) C(99) 36.7(7) ? . . .
C(101) Mo(6) C(99) 58.3(9) ? . . .
Mo(6) C(99) C(104) 124(1) ? . . .
Mo(6) C(100) C(99) 72(1) ? . . .
Mo(6) C(100) C(101) 73(1) ? . . .
C(101) Mo(6) C(100) 34.1(9) ? . . .
Mo(6) C(100) C(105) 123(1) ? . . .
Mo(6) C(101) C(97) 72(1) ? . . .
Mo(6) C(101) C(100) 72(1) ? . . .
Mo(6) C(101) C(106) 121(1) ? . . .
Cl(1) C(107) Cl(2) 101(1) ? . . .
Cl(1) C(108) Cl(3) 108(1) ? . . .
Cl(4) C(109) Cl(5) 103(2) ? . . .
Cl(6) C(110) Cl(7) 94(2) ? . . .
Cl(8) C(111) Cl(9) 99(3) ? . . .
Cl(10) C(112) Cl(11) 108(1) ? . . .
Cl(12) C(112) Cl(13) 109(1) ? . . .
Cl(14) C(113) Cl(15) 109(4) ? . . .
Cl(16) C(114) Cl(17) 108(2) ? . . .
Cl(18) C(114) Cl(19) 108(2) ? . . .
P(1) C(51) C(52) 119.9(7) ? . . .
P(1) C(51) C(56) 121.4(8) ? . . .
C(63) P(1) C(57) 101.4(5) ? . . .
P(1) C(57) C(58) 124.1(8) ? . . .
P(1) C(57) C(62) 117.7(9) ? . . .
P(1) C(63) C(64) 117.0(7) ? . . .
P(1) C(63) C(68) 124.3(8) ? . . .
C(75) P(2) C(69) 100.2(4) ? . . .
C(81) P(2) C(69) 103.0(5) ? . . .
P(2) C(69) C(70) 119.3(7) ? . . .
P(2) C(69) C(74) 122.6(8) ? . . .
C(81) P(2) C(75) 100.9(5) ? . . .
P(2) C(75) C(80) 119.8(7) ? . . .
P(2) C(75) C(76) 120(1) ? . . .
P(2) C(81) C(82) 120.2(9) ? . . .
P(2) C(81) C(86) 122.1(8) ? . . .
F(5) P(3) F(1) 83(1) ? . . .
F(2) P(3) F(1) 173(1) ? . . .
F(3) P(3) F(1) 86(1) ? . . .
F(4) P(3) F(1) 92(1) ? . . .
F(6) P(3) F(1) 90(1) ? . . .
F(5) P(3) F(2) 91(1) ? . . .
F(3) P(3) F(2) 89(1) ? . . .
F(4) P(3) F(2) 92(1) ? . . .
F(6) P(3) F(2) 93(1) ? . . .
F(5) P(3) F(3) 95(1) ? . . .
F(4) P(3) F(3) 172(1) ? . . .
F(6) P(3) F(3) 86(1) ? . . .
F(5) P(3) F(4) 92(1) ? . . .
F(6) P(3) F(4) 85(1) ? . . .
F(6) P(3) F(5) 174(1) ? . . .
F(11) P(4) F(7) 100(1) ? . . .
F(8) P(4) F(7) 171(1) ? . . .
F(9) P(4) F(7) 86(1) ? . . .
F(10) P(4) F(7) 94(1) ? . . .
F(12) P(4) F(7) 86(1) ? . . .
F(11) P(4) F(8) 85(1) ? . . .
F(9) P(4) F(8) 88(1) ? . . .
F(10) P(4) F(8) 89(1) ? . . .
F(12) P(4) F(8) 87(1) ? . . .
F(11) P(4) F(9) 89(1) ? . . .
F(10) P(4) F(9) 169(1) ? . . .
F(12) P(4) F(9) 88(1) ? . . .
F(11) P(4) F(10) 100(1) ? . . .
F(12) P(4) F(10) 81(1) ? . . .
F(12) P(4) F(11) 172(1) ? . . .
F(121) P(116) F(117) 89(2) ? . . .
F(118) P(116) F(117) 90(2) ? . . .
F(119) P(116) F(117) 89(2) ? . . .
F(120) P(116) F(117) 90(2) ? . . .
F(122) P(116) F(117) 179(4) ? . . .
F(121) P(116) F(118) 179(4) ? . . .
F(119) P(116) F(118) 89(2) ? . . .
F(120) P(116) F(118) 90(2) ? . . .
F(122) P(116) F(118) 89(2) ? . . .
F(121) P(116) F(119) 90(2) ? . . .
F(120) P(116) F(119) 179(4) ? . . .
F(122) P(116) F(119) 90(2) ? . . .
F(121) P(116) F(120) 89(2) ? . . .
F(122) P(116) F(120) 89(2) ? . . .
F(122) P(116) F(121) 90(2) ? . . .
F(127) P(123) F(124) 89(2) ? . . .
F(128) P(123) F(124) 89(2) ? . . .
F(125) P(123) F(124) 90(2) ? . . .
F(126) P(123) F(124) 90(2) ? . . .
F(129) P(123) F(124) 179(3) ? . . .
F(127) P(123) F(125) 86(2) ? . . .
F(128) P(123) F(125) 179(3) ? . . .
F(126) P(123) F(125) 93(2) ? . . .
F(129) P(123) F(125) 89(2) ? . . .
F(127) P(123) F(126) 179(3) ? . . .
F(128) P(123) F(126) 86(2) ? . . .
F(129) P(123) F(126) 89(2) ? . . .
F(128) P(123) F(127) 93(2) ? . . .
F(129) P(123) F(127) 90(2) ? . . .
F(129) P(123) F(128) 90(2) ? . . .
C(1) C(2) C(3) 106(1) ? . . .
C(5) C(1) C(2) 108(1) ? . . .
C(6) C(1) C(2) 117(1) ? . . .
C(1) C(2) C(7) 127(1) ? . . .
C(1) C(5) C(4) 110(1) ? . . .
C(6) C(1) C(5) 133(1) ? . . .
C(1) C(5) C(10) 126(1) ? . . .
C(2) C(3) C(4) 108(1) ? . . .
C(7) C(2) C(3) 125(1) ? . . .
C(2) C(3) C(8) 127(1) ? . . .
C(3) C(4) C(5) 106(1) ? . . .
C(8) C(3) C(4) 123(1) ? . . .
C(3) C(4) C(9) 128(1) ? . . .
C(9) C(4) C(5) 125(1) ? . . .
C(4) C(5) C(10) 122(1) ? . . .
C(11) C(12) C(13) 108(1) ? . . .
C(15) C(11) C(12) 108(1) ? . . .
C(16) C(11) C(12) 127(1) ? . . .
C(11) C(12) C(17) 125(1) ? . . .
C(11) C(15) C(14) 106(1) ? . . .
C(16) C(11) C(15) 123(1) ? . . .
C(11) C(15) C(20) 127(1) ? . . .
C(12) C(13) C(14) 107(1) ? . . .
C(17) C(12) C(13) 125(1) ? . . .
C(12) C(13) C(18) 123(1) ? . . .
C(13) C(14) C(15) 109(1) ? . . .
C(18) C(13) C(14) 128(1) ? . . .
C(13) C(14) C(19) 122(1) ? . . .
C(19) C(14) C(15) 126(1) ? . . .
C(14) C(15) C(20) 126(1) ? . . .
C(21) C(22) C(23) 111.1(9) ? . . .
C(25) C(21) C(22) 105.0(9) ? . . .
C(26) C(21) C(22) 125(1) ? . . .
C(21) C(22) C(27) 123.0(9) ? . . .
C(21) C(25) C(24) 109(1) ? . . .
C(26) C(21) C(25) 128(1) ? . . .
C(21) C(25) C(30) 123(1) ? . . .
C(22) C(23) C(24) 108.0(9) ? . . .
C(27) C(22) C(23) 125(1) ? . . .
C(22) C(23) C(28) 127.7(9) ? . . .
C(23) C(24) C(25) 106.5(8) ? . . .
C(28) C(23) C(24) 123.8(9) ? . . .
C(23) C(24) C(29) 129(1) ? . . .
C(29) C(24) C(25) 123(1) ? . . .
C(24) C(25) C(30) 125(1) ? . . .
C(31) C(32) C(33) 106.0(8) ? . . .
C(35) C(31) C(32) 109.1(8) ? . . .
C(36) C(31) C(32) 126.5(9) ? . . .
C(31) C(32) C(37) 125.4(9) ? . . .
C(31) C(35) C(34) 107.7(9) ? . . .
C(36) C(31) C(35) 124.0(9) ? . . .
C(31) C(35) C(40) 128.5(9) ? . . .
C(32) C(33) C(34) 108.4(8) ? . . .
C(37) C(32) C(33) 128.2(9) ? . . .
C(32) C(33) C(38) 124.9(9) ? . . .
C(33) C(34) C(35) 108.7(8) ? . . .
C(38) C(33) C(34) 126.6(9) ? . . .
C(33) C(34) C(39) 124.1(9) ? . . .
C(39) C(34) C(35) 126(1) ? . . .
C(34) C(35) C(40) 122(1) ? . . .
C(41) C(42) C(43) 106(1) ? . . .
C(45) C(41) C(42) 107.5(9) ? . . .
C(46) C(41) C(42) 123(1) ? . . .
C(41) C(42) C(47) 124(1) ? . . .
C(41) C(45) C(44) 108.6(9) ? . . .
C(46) C(41) C(45) 128(1) ? . . .
C(41) C(45) C(50) 124(1) ? . . .
C(42) C(43) C(44) 109.7(9) ? . . .
C(47) C(42) C(43) 128(1) ? . . .
C(42) C(43) C(48) 125(1) ? . . .
C(43) C(44) C(45) 107.3(9) ? . . .
C(48) C(43) C(44) 124(1) ? . . .
C(43) C(44) C(49) 124(1) ? . . .
C(49) C(44) C(45) 127(1) ? . . .
C(44) C(45) C(50) 127(1) ? . . .
C(56) C(51) C(52) 118.5(9) ? . . .
C(51) C(52) C(53) 123(1) ? . . .
C(51) C(56) C(55) 117(1) ? . . .
C(52) C(53) C(54) 118(1) ? . . .
C(53) C(54) C(55) 118(1) ? . . .
C(54) C(55) C(56) 123(1) ? . . .
C(62) C(57) C(58) 118(1) ? . . .
C(57) C(58) C(59) 121(1) ? . . .
C(57) C(62) C(61) 120(1) ? . . .
C(58) C(59) C(60) 120(1) ? . . .
C(59) C(60) C(61) 120(1) ? . . .
C(60) C(61) C(62) 119(1) ? . . .
C(63) C(64) C(65) 119(1) ? . . .
C(68) C(63) C(64) 118.6(9) ? . . .
C(63) C(68) C(67) 122(1) ? . . .
C(64) C(65) C(66) 121(1) ? . . .
C(65) C(66) C(67) 119(1) ? . . .
C(66) C(67) C(68) 118(1) ? . . .
C(69) C(70) C(71) 121(1) ? . . .
C(74) C(69) C(70) 118.0(9) ? . . .
C(69) C(74) C(73) 119(1) ? . . .
C(70) C(71) C(72) 119(1) ? . . .
C(71) C(72) C(73) 121(1) ? . . .
C(72) C(73) C(74) 121(1) ? . . .
C(80) C(75) C(76) 119(1) ? . . .
C(75) C(76) C(77) 118(1) ? . . .
C(75) C(80) C(79) 121(1) ? . . .
C(76) C(77) C(78) 121(1) ? . . .
C(77) C(78) C(79) 120(1) ? . . .
C(78) C(79) C(80) 118(1) ? . . .
C(86) C(81) C(82) 117(1) ? . . .
C(81) C(82) C(83) 121(1) ? . . .
C(81) C(86) C(85) 121(1) ? . . .
C(82) C(83) C(84) 121(1) ? . . .
C(83) C(84) C(85) 119(1) ? . . .
C(84) C(85) C(86) 119(1) ? . . .
C(87) C(88) C(89) 109(1) ? . . .
C(91) C(87) C(88) 112(1) ? . . .
C(92) C(87) C(88) 111(1) ? . . .
C(87) C(88) C(93) 145(2) ? . . .
C(87) C(91) C(90) 101(1) ? . . .
C(92) C(87) C(91) 136(2) ? . . .
C(87) C(91) C(96) 109(2) ? . . .
C(88) C(89) C(90) 105(2) ? . . .
C(93) C(88) C(89) 104(2) ? . . .
C(88) C(89) C(94) 157(2) ? . . .
C(89) C(90) C(91) 111(2) ? . . .
C(94) C(89) C(90) 97(2) ? . . .
C(89) C(90) C(95) 147(2) ? . . .
C(95) C(90) C(91) 100(2) ? . . .
C(90) C(91) C(96) 148(2) ? . . .
C(97) C(98) C(99) 106(2) ? . . .
C(101) C(97) C(98) 106(2) ? . . .
C(102) C(97) C(98) 99(2) ? . . .
C(97) C(98) C(103) 139(2) ? . . .
C(97) C(101) C(100) 107(2) ? . . .
C(102) C(97) C(101) 153(2) ? . . .
C(97) C(101) C(106) 96(2) ? . . .
C(98) C(99) C(100) 112(2) ? . . .
C(103) C(98) C(99) 113(2) ? . . .
C(98) C(99) C(104) 138(2) ? . . .
C(99) C(100) C(101) 106(1) ? . . .
C(104) C(99) C(100) 108(1) ? . . .
C(99) C(100) C(105) 133(2) ? . . .
C(105) C(100) C(101) 119(2) ? . . .
C(100) C(101) C(106) 155(2) ? . . .
C(1) C(6) H(3) 108.7626 ? . . .
C(1) C(6) H(2) 110.1360 ? . . .
C(1) C(6) H(1) 109.9288 ? . . .
C(2) C(7) H(6) 110.2103 ? . . .
C(2) C(7) H(4) 107.5500 ? . . .
C(2) C(7) H(5) 110.9266 ? . . .
C(3) C(8) H(9) 109.6093 ? . . .
C(3) C(8) H(7) 108.8548 ? . . .
C(3) C(8) H(8) 110.4126 ? . . .
C(4) C(9) H(12) 112.0881 ? . . .
C(4) C(9) H(10) 107.1608 ? . . .
C(4) C(9) H(11) 108.3352 ? . . .
C(5) C(10) H(15) 111.0813 ? . . .
C(5) C(10) H(13) 106.9576 ? . . .
C(5) C(10) H(14) 109.8866 ? . . .
H(3) C(6) H(1) 109.4612 ? . . .
H(2) C(6) H(1) 108.7092 ? . . .
H(3) C(6) H(2) 109.8323 ? . . .
H(6) C(7) H(4) 109.4745 ? . . .
H(5) C(7) H(4) 109.5535 ? . . .
H(6) C(7) H(5) 109.1015 ? . . .
H(9) C(8) H(7) 109.4534 ? . . .
H(8) C(8) H(7) 108.8816 ? . . .
H(9) C(8) H(8) 109.6082 ? . . .
H(12) C(9) H(10) 109.4764 ? . . .
H(11) C(9) H(10) 110.7840 ? . . .
H(12) C(9) H(11) 108.9923 ? . . .
H(15) C(10) H(13) 109.4728 ? . . .
H(14) C(10) H(13) 109.7313 ? . . .
H(15) C(10) H(14) 109.6680 ? . . .
C(11) C(16) H(18) 109.1863 ? . . .
C(11) C(16) H(16) 109.9642 ? . . .
C(11) C(16) H(17) 109.1657 ? . . .
C(12) C(17) H(21) 108.7354 ? . . .
C(12) C(17) H(20) 109.6103 ? . . .
C(12) C(17) H(19) 110.3307 ? . . .
C(13) C(18) H(24) 110.4725 ? . . .
C(13) C(18) H(22) 108.0949 ? . . .
C(13) C(18) H(23) 109.9859 ? . . .
C(14) C(19) H(27) 109.1932 ? . . .
C(14) C(19) H(25) 109.4562 ? . . .
C(14) C(19) H(26) 109.6658 ? . . .
C(15) C(20) H(30) 108.3273 ? . . .
C(15) C(20) H(28) 109.2286 ? . . .
C(15) C(20) H(29) 110.6168 ? . . .
H(18) C(16) H(16) 109.4679 ? . . .
H(17) C(16) H(16) 109.4079 ? . . .
H(18) C(16) H(17) 109.6352 ? . . .
H(21) C(17) H(19) 109.4851 ? . . .
H(20) C(17) H(19) 109.2406 ? . . .
H(21) C(17) H(20) 109.4226 ? . . .
H(24) C(18) H(22) 109.4744 ? . . .
H(23) C(18) H(22) 109.1487 ? . . .
H(24) C(18) H(23) 109.6338 ? . . .
H(27) C(19) H(25) 109.4698 ? . . .
H(26) C(19) H(25) 109.2499 ? . . .
H(27) C(19) H(26) 109.7924 ? . . .
H(30) C(20) H(28) 109.4741 ? . . .
H(29) C(20) H(28) 109.3837 ? . . .
H(30) C(20) H(29) 109.7887 ? . . .
C(21) C(26) H(33) 109.1013 ? . . .
C(21) C(26) H(31) 109.4977 ? . . .
C(21) C(26) H(32) 109.9195 ? . . .
C(22) C(27) H(36) 107.9126 ? . . .
C(22) C(27) H(34) 109.9373 ? . . .
C(22) C(27) H(35) 110.2328 ? . . .
C(23) C(28) H(39) 109.8052 ? . . .
C(23) C(28) H(37) 108.4743 ? . . .
C(23) C(28) H(38) 109.5404 ? . . .
C(24) C(29) H(42) 109.6167 ? . . .
C(24) C(29) H(41) 109.1656 ? . . .
C(24) C(29) H(40) 110.0559 ? . . .
C(25) C(30) H(45) 108.4032 ? . . .
C(25) C(30) H(43) 110.0844 ? . . .
C(25) C(30) H(44) 109.0750 ? . . .
H(33) C(26) H(31) 109.4526 ? . . .
H(32) C(26) H(31) 109.3414 ? . . .
H(33) C(26) H(32) 109.5142 ? . . .
H(36) C(27) H(34) 109.4692 ? . . .
H(35) C(27) H(34) 109.4000 ? . . .
H(36) C(27) H(35) 109.8685 ? . . .
H(39) C(28) H(37) 109.4765 ? . . .
H(38) C(28) H(37) 109.7708 ? . . .
H(39) C(28) H(38) 109.7539 ? . . .
H(42) C(29) H(40) 109.4717 ? . . .
H(41) C(29) H(40) 109.7656 ? . . .
H(42) C(29) H(41) 108.7437 ? . . .
H(45) C(30) H(43) 109.4739 ? . . .
H(44) C(30) H(43) 109.6207 ? . . .
H(45) C(30) H(44) 110.1666 ? . . .
C(31) C(36) H(48) 108.9850 ? . . .
C(31) C(36) H(46) 110.3226 ? . . .
C(31) C(36) H(47) 109.5503 ? . . .
C(32) C(37) H(51) 108.9680 ? . . .
C(32) C(37) H(49) 109.6415 ? . . .
C(32) C(37) H(50) 109.6623 ? . . .
C(33) C(38) H(54) 108.7896 ? . . .
C(33) C(38) H(52) 109.5882 ? . . .
C(33) C(38) H(53) 110.3725 ? . . .
C(34) C(39) H(57) 109.5742 ? . . .
C(34) C(39) H(55) 107.8611 ? . . .
C(34) C(39) H(56) 110.3391 ? . . .
C(35) C(40) H(60) 108.1421 ? . . .
C(35) C(40) H(58) 110.3543 ? . . .
C(35) C(40) H(59) 109.1985 ? . . .
H(48) C(36) H(46) 109.4693 ? . . .
H(47) C(36) H(46) 108.7552 ? . . .
H(48) C(36) H(47) 109.7472 ? . . .
H(51) C(37) H(49) 109.4753 ? . . .
H(50) C(37) H(49) 109.2241 ? . . .
H(51) C(37) H(50) 109.8569 ? . . .
H(54) C(38) H(52) 109.4696 ? . . .
H(53) C(38) H(52) 109.1274 ? . . .
H(54) C(38) H(53) 109.4786 ? . . .
H(57) C(39) H(55) 109.4730 ? . . .
H(56) C(39) H(55) 110.0605 ? . . .
H(57) C(39) H(56) 109.5082 ? . . .
H(60) C(40) H(58) 109.4760 ? . . .
H(59) C(40) H(58) 109.6936 ? . . .
H(60) C(40) H(59) 109.9556 ? . . .
C(41) C(46) H(63) 108.6378 ? . . .
C(41) C(46) H(62) 110.3371 ? . . .
C(41) C(46) H(61) 109.6577 ? . . .
C(42) C(47) H(66) 108.9018 ? . . .
C(42) C(47) H(64) 108.9020 ? . . .
C(42) C(47) H(65) 109.9909 ? . . .
C(43) C(48) H(69) 110.3982 ? . . .
C(43) C(48) H(67) 109.4975 ? . . .
C(43) C(48) H(68) 109.0020 ? . . .
C(44) C(49) H(72) 110.1126 ? . . .
C(44) C(49) H(70) 109.7196 ? . . .
C(44) C(49) H(71) 109.0102 ? . . .
C(45) C(50) H(75) 109.0960 ? . . .
C(45) C(50) H(73) 109.8793 ? . . .
C(45) C(50) H(74) 109.7070 ? . . .
H(63) C(46) H(61) 109.4826 ? . . .
H(62) C(46) H(61) 109.1244 ? . . .
H(63) C(46) H(62) 109.5867 ? . . .
H(66) C(47) H(64) 109.4793 ? . . .
H(65) C(47) H(64) 109.6982 ? . . .
H(66) C(47) H(65) 109.8477 ? . . .
H(69) C(48) H(67) 109.4763 ? . . .
H(68) C(48) H(67) 110.0533 ? . . .
H(69) C(48) H(68) 108.3985 ? . . .
H(72) C(49) H(70) 109.4688 ? . . .
H(71) C(49) H(70) 108.9317 ? . . .
H(72) C(49) H(71) 109.5773 ? . . .
H(75) C(50) H(73) 109.4663 ? . . .
H(74) C(50) H(73) 109.2660 ? . . .
H(75) C(50) H(74) 109.4121 ? . . .
C(51) C(52) H(76) 118.8224 ? . . .
C(51) C(56) H(80) 120.8463 ? . . .
H(76) C(52) C(53) 117.9391 ? . . .
C(52) C(53) H(77) 120.9485 ? . . .
H(77) C(53) C(54) 120.6747 ? . . .
C(53) C(54) H(78) 120.0845 ? . . .
C(54) C(55) H(79) 118.3973 ? . . .
H(78) C(54) C(55) 121.0357 ? . . .
C(55) C(56) H(80) 121.2101 ? . . .
H(79) C(55) C(56) 118.5243 ? . . .
C(57) C(58) H(101) 116.8252 ? . . .
C(57) C(62) H(105) 119.2618 ? . . .
H(101) C(58) C(59) 121.8117 ? . . .
C(58) C(59) H(102) 117.5801 ? . . .
H(102) C(59) C(60) 122.1422 ? . . .
C(59) C(60) H(103) 115.1630 ? . . .
H(103) C(60) C(61) 124.7567 ? . . .
C(60) C(61) H(104) 115.7847 ? . . .
C(61) C(62) H(105) 120.0856 ? . . .
H(104) C(61) C(62) 124.7431 ? . . .
C(63) C(64) H(81) 120.5960 ? . . .
C(63) C(68) H(85) 118.5180 ? . . .
H(81) C(64) C(65) 120.2044 ? . . .
C(64) C(65) H(82) 119.5063 ? . . .
H(82) C(65) C(66) 119.1999 ? . . .
C(65) C(66) H(83) 119.9743 ? . . .
C(66) C(67) H(84) 120.0563 ? . . .
H(83) C(66) C(67) 120.7731 ? . . .
C(67) C(68) H(85) 118.7795 ? . . .
H(84) C(67) C(68) 121.0143 ? . . .
C(69) C(70) H(86) 119.1432 ? . . .
C(69) C(74) H(90) 120.9041 ? . . .
H(86) C(70) C(71) 119.7361 ? . . .
C(70) C(71) H(87) 120.4505 ? . . .
H(87) C(71) C(72) 120.2868 ? . . .
C(71) C(72) H(88) 119.8709 ? . . .
H(88) C(72) C(73) 119.0519 ? . . .
C(72) C(73) H(89) 118.9605 ? . . .
C(73) C(74) H(90) 119.9358 ? . . .
H(89) C(73) C(74) 119.6682 ? . . .
C(75) C(76) H(91) 120.7833 ? . . .
C(75) C(80) H(95) 119.6062 ? . . .
H(91) C(76) C(77) 120.6693 ? . . .
C(76) C(77) H(92) 119.0243 ? . . .
H(92) C(77) C(78) 119.8455 ? . . .
C(77) C(78) H(93) 119.5833 ? . . .
C(78) C(79) H(94) 120.8765 ? . . .
H(93) C(78) C(79) 119.5072 ? . . .
C(79) C(80) H(95) 119.0461 ? . . .
H(94) C(79) C(80) 120.1721 ? . . .
C(81) C(82) H(96) 119.7852 ? . . .
C(81) C(86) H(100) 119.3903 ? . . .
H(96) C(82) C(83) 119.1964 ? . . .
C(82) C(83) H(97) 119.9384 ? . . .
H(97) C(83) C(84) 118.2476 ? . . .
C(83) C(84) H(98) 120.8641 ? . . .
C(84) C(85) H(99) 121.0614 ? . . .
H(98) C(84) C(85) 119.8632 ? . . .
H(99) C(85) C(86) 119.8679 ? . . .
C(85) C(86) H(100) 119.3353 ? . . .

loop_
_geom_bond_atom_site_label_1
_geom_bond_atom_site_label_2
_geom_bond_distance
_geom_bond_publ_flag
_geom_bond_site_symmetry_1
_geom_bond_site_symmetry_2
Pt(1) Ru(1) 3.0155(7) ? . .
Pt(1) Ru(2) 3.0155(7) ? . .
Pt(1) S(9) 2.344(2) ? . .
Pt(1) S(10) 2.347(2) ? . .
Pt(1) P(1) 2.352(2) ? . .
Pt(1) P(2) 2.358(2) ? . .
Ru(1) Mo(1) 2.904(1) ? . .
Ru(1) Mo(2) 2.897(1) ? . .
Ru(1) Mo(3) 2.934(1) ? . .
Ru(1) S(2) 2.336(2) ? . .
Ru(1) S(3) 2.354(2) ? . .
Ru(1) S(4) 2.331(2) ? . .
Ru(1) S(9) 2.388(2) ? . .
Ru(1) S(10) 2.368(2) ? . .
Ru(2) Mo(4) 2.938(1) ? . .
Ru(2) Mo(5) 2.8964(9) ? . .
Ru(2) Mo(6) 2.9100(9) ? . .
Ru(2) S(6) 2.325(2) ? . .
Ru(2) S(7) 2.355(2) ? . .
Ru(2) S(8) 2.337(2) ? . .
Ru(2) S(9) 2.371(2) ? . .
Ru(2) S(10) 2.378(2) ? . .
Mo(1) Mo(2) 2.860(1) ? . .
Mo(1) Mo(3) 2.8600(9) ? . .
Mo(1) S(1) 2.325(2) ? . .
Mo(1) S(3) 2.322(2) ? . .
Mo(1) S(4) 2.312(3) ? . .
Mo(1) C(1) 2.37(1) ? . .
Mo(1) C(2) 2.34(1) ? . .
Mo(1) C(3) 2.36(1) ? . .
Mo(1) C(4) 2.34(1) ? . .
Mo(1) C(5) 2.35(2) ? . .
Mo(2) Mo(3) 2.868(1) ? . .
Mo(2) S(1) 2.319(3) ? . .
Mo(2) S(2) 2.317(2) ? . .
Mo(2) S(4) 2.337(2) ? . .
Mo(2) C(11) 2.37(1) ? . .
Mo(2) C(12) 2.35(1) ? . .
Mo(2) C(13) 2.38(1) ? . .
Mo(2) C(14) 2.33(1) ? . .
Mo(2) C(15) 2.39(1) ? . .
Mo(3) S(1) 2.327(3) ? . .
Mo(3) S(2) 2.324(2) ? . .
Mo(3) S(3) 2.316(2) ? . .
Mo(3) C(21) 2.38(1) ? . .
Mo(3) C(22) 2.37(1) ? . .
Mo(3) C(23) 2.36(1) ? . .
Mo(3) C(24) 2.39(1) ? . .
Mo(3) C(25) 2.33(1) ? . .
Mo(4) Mo(5) 2.866(1) ? . .
Mo(4) Mo(6) 2.8639(9) ? . .
Mo(4) S(5) 2.324(2) ? . .
Mo(4) S(7) 2.316(2) ? . .
Mo(4) S(8) 2.326(2) ? . .
Mo(4) C(31) 2.37(1) ? . .
Mo(4) C(32) 2.362(9) ? . .
Mo(4) C(33) 2.38(1) ? . .
Mo(4) C(34) 2.35(1) ? . .
Mo(4) C(35) 2.34(1) ? . .
Mo(5) Mo(6) 2.8485(9) ? . .
Mo(5) S(5) 2.320(2) ? . .
Mo(5) S(6) 2.337(2) ? . .
Mo(5) S(8) 2.315(2) ? . .
Mo(5) C(41) 2.360(9) ? . .
Mo(5) C(42) 2.391(9) ? . .
Mo(5) C(43) 2.346(9) ? . .
Mo(5) C(44) 2.36(1) ? . .
Mo(5) C(45) 2.39(1) ? . .
Mo(6) S(5) 2.322(2) ? . .
Mo(6) S(6) 2.316(2) ? . .
Mo(6) S(7) 2.330(2) ? . .
Mo(6) C(87) 2.37(2) ? . .
Mo(6) C(88) 2.37(2) ? . .
Mo(6) C(89) 2.40(3) ? . .
Mo(6) C(90) 2.34(2) ? . .
Mo(6) C(91) 2.38(2) ? . .
Mo(6) C(97) 2.38(2) ? . .
Mo(6) C(98) 2.39(2) ? . .
Mo(6) C(99) 2.37(2) ? . .
Mo(6) C(100) 2.35(2) ? . .
Mo(6) C(101) 2.35(2) ? . .
Cl(1) C(107) 1.88(4) ? . .
Cl(1) C(108) 1.70(3) ? . .
Cl(2) C(107) 1.64(4) ? . .
Cl(3) C(108) 1.66(4) ? . .
Cl(4) C(109) 1.95(4) ? . .
Cl(5) C(109) 1.57(4) ? . .
Cl(6) C(110) 1.79(6) ? . .
Cl(7) C(110) 1.76(6) ? . .
Cl(8) C(111) 2.03(6) ? . .
Cl(9) C(111) 1.54(7) ? . .
Cl(10) C(112) 1.74(3) ? . .
Cl(11) C(112) 1.67(3) ? . .
Cl(12) C(112) 1.72(3) ? . .
Cl(13) C(112) 1.72(3) ? . .
Cl(14) C(113) 1.74(7) ? . .
Cl(15) C(113) 1.73(8) ? . .
Cl(16) C(114) 1.66(5) ? . .
Cl(17) C(114) 1.66(3) ? . .
Cl(18) C(114) 1.71(4) ? . .
Cl(19) C(114) 1.63(4) ? . .
Cl(20) Cl(21) 1.96(4) ? . .
Cl(20) Cl(21) 1.59(4) ? . 55503
Cl(21) Cl(20) 1.59(4) ? . 55503
Cl(21) Cl(21) 1.96(4) ? . 55503
P(1) C(51) 1.83(1) ? . .
P(1) C(57) 1.84(1) ? . .
P(1) C(63) 1.826(9) ? . .
P(2) C(69) 1.828(9) ? . .
P(2) C(75) 1.85(1) ? . .
P(2) C(81) 1.85(1) ? . .
P(3) P(116) 0.27(3) ? . .
P(3) F(1) 1.61(2) ? . .
P(3) F(2) 1.59(3) ? . .
P(3) F(3) 1.56(2) ? . .
P(3) F(4) 1.56(2) ? . .
P(3) F(5) 1.61(3) ? . .
P(3) F(6) 1.58(2) ? . .
P(4) F(7) 1.48(3) ? . .
P(4) F(8) 1.64(3) ? . .
P(4) F(9) 1.65(3) ? . .
P(4) F(10) 1.48(3) ? . .
P(4) F(11) 1.59(3) ? . .
P(4) F(12) 1.51(3) ? . .
P(116) F(117) 1.56(5) ? . .
P(116) F(118) 1.56(5) ? . .
P(116) F(119) 1.56(4) ? . .
P(116) F(120) 1.56(4) ? . .
P(116) F(121) 1.56(5) ? . .
P(116) F(122) 1.56(5) ? . .
P(123) F(124) 1.65(4) ? . .
P(123) F(125) 1.65(4) ? . .
P(123) F(126) 1.63(3) ? . .
P(123) F(127) 1.63(3) ? . .
P(123) F(128) 1.65(4) ? . .
P(123) F(129) 1.65(4) ? . .
C(1) C(2) 1.42(2) ? . .
C(1) C(5) 1.32(2) ? . .
C(1) C(6) 1.54(2) ? . .
C(2) C(3) 1.38(2) ? . .
C(2) C(7) 1.51(2) ? . .
C(3) C(4) 1.42(2) ? . .
C(3) C(8) 1.50(2) ? . .
C(4) C(5) 1.39(2) ? . .
C(4) C(9) 1.48(2) ? . .
C(5) C(10) 1.53(2) ? . .
C(11) C(12) 1.41(2) ? . .
C(11) C(15) 1.43(2) ? . .
C(11) C(16) 1.50(2) ? . .
C(12) C(13) 1.41(2) ? . .
C(12) C(17) 1.47(2) ? . .
C(13) C(14) 1.41(2) ? . .
C(13) C(18) 1.52(2) ? . .
C(14) C(15) 1.41(2) ? . .
C(14) C(19) 1.49(2) ? . .
C(15) C(20) 1.51(2) ? . .
C(21) C(22) 1.41(2) ? . .
C(21) C(25) 1.45(2) ? . .
C(21) C(26) 1.48(2) ? . .
C(22) C(23) 1.40(1) ? . .
C(22) C(27) 1.50(2) ? . .
C(23) C(24) 1.43(1) ? . .
C(23) C(28) 1.47(2) ? . .
C(24) C(25) 1.44(2) ? . .
C(24) C(29) 1.49(1) ? . .
C(25) C(30) 1.54(2) ? . .
C(31) C(32) 1.42(1) ? . .
C(31) C(35) 1.40(1) ? . .
C(31) C(36) 1.52(1) ? . .
C(32) C(33) 1.43(1) ? . .
C(32) C(37) 1.48(2) ? . .
C(33) C(34) 1.40(1) ? . .
C(33) C(38) 1.50(1) ? . .
C(34) C(35) 1.40(1) ? . .
C(34) C(39) 1.50(1) ? . .
C(35) C(40) 1.52(2) ? . .
C(37) C(32) 1.48(2) ? . .
C(41) C(42) 1.45(1) ? . .
C(41) C(45) 1.39(2) ? . .
C(41) C(46) 1.48(2) ? . .
C(42) C(43) 1.39(2) ? . .
C(42) C(47) 1.49(2) ? . .
C(43) C(44) 1.40(2) ? . .
C(43) C(48) 1.51(2) ? . .
C(44) C(45) 1.42(2) ? . .
C(44) C(49) 1.54(2) ? . .
C(45) C(50) 1.53(2) ? . .
C(51) C(52) 1.37(2) ? . .
C(51) C(56) 1.40(1) ? . .
C(52) C(53) 1.38(2) ? . .
C(53) C(54) 1.41(2) ? . .
C(54) C(55) 1.35(2) ? . .
C(55) C(56) 1.41(2) ? . .
C(57) C(58) 1.35(2) ? . .
C(57) C(62) 1.37(2) ? . .
C(58) C(59) 1.37(2) ? . .
C(59) C(60) 1.32(2) ? . .
C(60) C(61) 1.38(2) ? . .
C(61) C(62) 1.36(2) ? . .
C(63) C(64) 1.41(2) ? . .
C(63) C(68) 1.37(1) ? . .
C(64) C(65) 1.37(1) ? . .
C(65) C(66) 1.39(2) ? . .
C(66) C(67) 1.40(2) ? . .
C(67) C(68) 1.36(2) ? . .
C(69) C(70) 1.39(2) ? . .
C(69) C(74) 1.39(1) ? . .
C(70) C(71) 1.38(1) ? . .
C(71) C(72) 1.36(2) ? . .
C(72) C(73) 1.33(2) ? . .
C(73) C(74) 1.40(2) ? . .
C(75) C(76) 1.38(2) ? . .
C(75) C(80) 1.36(2) ? . .
C(76) C(77) 1.42(2) ? . .
C(77) C(78) 1.32(2) ? . .
C(78) C(79) 1.37(2) ? . .
C(79) C(80) 1.39(2) ? . .
C(81) C(82) 1.34(2) ? . .
C(81) C(86) 1.39(2) ? . .
C(82) C(83) 1.36(2) ? . .
C(83) C(84) 1.33(2) ? . .
C(84) C(85) 1.37(2) ? . .
C(85) C(86) 1.37(2) ? . .
C(87) C(88) 1.36(3) ? . .
C(87) C(91) 1.42(3) ? . .
C(87) C(92) 1.59(4) ? . .
C(88) C(89) 1.43(4) ? . .
C(88) C(93) 1.60(4) ? . .
C(89) C(90) 1.40(3) ? . .
C(89) C(94) 1.57(5) ? . .
C(90) C(91) 1.48(4) ? . .
C(90) C(95) 1.67(3) ? . .
C(91) C(96) 1.58(3) ? . .
C(97) C(98) 1.48(4) ? . .
C(97) C(101) 1.51(4) ? . .
C(97) C(102) 1.63(4) ? . .
C(98) C(99) 1.35(3) ? . .
C(98) C(103) 1.50(4) ? . .
C(99) C(100) 1.48(3) ? . .
C(99) C(104) 1.60(4) ? . .
C(100) C(101) 1.38(4) ? . .
C(100) C(105) 1.59(4) ? . .
C(101) C(106) 1.65(5) ? . .
C(106) C(101) 1.65(5) ? . .
C(107) C(108) 1.05(5) ? . .
C(6) H(1) 0.9501 ? . .
C(6) H(2) 0.9499 ? . .
C(6) H(3) 0.9500 ? . .
C(7) H(4) 0.9500 ? . .
C(7) H(5) 0.9501 ? . .
C(7) H(6) 0.9500 ? . .
C(8) H(7) 0.9499 ? . .
C(8) H(8) 0.9498 ? . .
C(8) H(9) 0.9500 ? . .
C(9) H(10) 0.9499 ? . .
C(9) H(11) 0.9500 ? . .
C(9) H(12) 0.9501 ? . .
C(10) H(13) 0.9501 ? . .
C(10) H(14) 0.9500 ? . .
C(10) H(15) 0.9501 ? . .
C(16) H(16) 0.9499 ? . .
C(16) H(17) 0.9500 ? . .
C(16) H(18) 0.9500 ? . .
C(17) H(19) 0.9500 ? . .
C(17) H(20) 0.9500 ? . .
C(17) H(21) 0.9500 ? . .
C(18) H(22) 0.9500 ? . .
C(18) H(23) 0.9500 ? . .
C(18) H(24) 0.9500 ? . .
C(19) H(25) 0.9499 ? . .
C(19) H(26) 0.9499 ? . .
C(19) H(27) 0.9500 ? . .
C(20) H(28) 0.9500 ? . .
C(20) H(29) 0.9500 ? . .
C(20) H(30) 0.9501 ? . .
C(26) H(31) 0.9500 ? . .
C(26) H(32) 0.9500 ? . .
C(26) H(33) 0.9500 ? . .
C(27) H(34) 0.9499 ? . .
C(27) H(35) 0.9501 ? . .
C(27) H(36) 0.9501 ? . .
C(28) H(37) 0.9502 ? . .
C(28) H(38) 0.9499 ? . .
C(28) H(39) 0.9500 ? . .
C(29) H(40) 0.9501 ? . .
C(29) H(41) 0.9500 ? . .
C(29) H(42) 0.9501 ? . .
C(30) H(43) 0.9501 ? . .
C(30) H(44) 0.9499 ? . .
C(30) H(45) 0.9499 ? . .
C(36) H(46) 0.9499 ? . .
C(36) H(47) 0.9500 ? . .
C(36) H(48) 0.9501 ? . .
C(37) H(49) 0.9500 ? . .
C(37) H(50) 0.9500 ? . .
C(37) H(51) 0.9501 ? . .
C(38) H(52) 0.9500 ? . .
C(38) H(53) 0.9500 ? . .
C(38) H(54) 0.9500 ? . .
C(39) H(55) 0.9500 ? . .
C(39) H(56) 0.9500 ? . .
C(39) H(57) 0.9501 ? . .
C(40) H(58) 0.9500 ? . .
C(40) H(59) 0.9501 ? . .
C(40) H(60) 0.9500 ? . .
C(46) H(61) 0.9499 ? . .
C(46) H(62) 0.9499 ? . .
C(46) H(63) 0.9500 ? . .
C(47) H(64) 0.9499 ? . .
C(47) H(65) 0.9502 ? . .
C(47) H(66) 0.9501 ? . .
C(48) H(67) 0.9500 ? . .
C(48) H(68) 0.9500 ? . .
C(48) H(69) 0.9499 ? . .
C(49) H(70) 0.9500 ? . .
C(49) H(71) 0.9501 ? . .
C(49) H(72) 0.9499 ? . .
C(50) H(73) 0.9500 ? . .
C(50) H(74) 0.9500 ? . .
C(50) H(75) 0.9500 ? . .
C(52) H(76) 0.9501 ? . .
C(53) H(77) 0.9500 ? . .
C(54) H(78) 0.9499 ? . .
C(55) H(79) 0.9500 ? . .
C(56) H(80) 0.9500 ? . .
C(58) H(101) 0.9501 ? . .
C(59) H(102) 0.9501 ? . .
C(60) H(103) 0.9500 ? . .
C(61) H(104) 0.9500 ? . .
C(62) H(105) 0.9499 ? . .
C(64) H(81) 0.9501 ? . .
C(65) H(82) 0.9500 ? . .
C(66) H(83) 0.9501 ? . .
C(67) H(84) 0.9499 ? . .
C(68) H(85) 0.9501 ? . .
C(70) H(86) 0.9500 ? . .
C(71) H(87) 0.9500 ? . .
C(72) H(88) 0.9500 ? . .
C(73) H(89) 0.9500 ? . .
C(74) H(90) 0.9502 ? . .
C(76) H(91) 0.9499 ? . .
C(77) H(92) 0.9499 ? . .
C(78) H(93) 0.9502 ? . .
C(79) H(94) 0.9501 ? . .
C(80) H(95) 0.9500 ? . .
C(82) H(96) 0.9501 ? . .
C(83) H(97) 0.9501 ? . .
C(84) H(98) 0.9499 ? . .
C(85) H(99) 0.9501 ? . .
C(86) H(100) 0.9501 ? . .

loop_
_geom_contact_atom_site_label_1
_geom_contact_atom_site_label_2
_geom_contact_distance
_geom_contact_publ_flag
_geom_contact_site_symmetry_1
_geom_contact_site_symmetry_2
Ru(1) Ru(2) 3.705(1) ? . .
S(1) S(2) 3.614(3) ? . .
S(1) S(3) 3.625(3) ? . .
S(1) S(4) 3.621(4) ? . .
S(2) S(3) 3.589(3) ? . .
S(2) S(4) 3.621(3) ? . .
S(2) S(10) 3.411(3) ? . .
S(3) S(4) 3.608(3) ? . .
S(3) S(9) 3.343(3) ? . .
S(4) S(10) 3.310(3) ? . .
S(5) S(6) 3.634(3) ? . .
S(5) S(7) 3.622(3) ? . .
S(5) S(8) 3.615(3) ? . .
S(6) S(7) 3.607(3) ? . .
S(6) S(8) 3.615(3) ? . .
S(6) S(9) 3.296(3) ? . .
S(7) S(8) 3.589(3) ? . .
S(7) S(10) 3.343(3) ? . .
S(8) S(9) 3.410(3) ? . .
S(9) S(10) 2.805(2) ? . .
